data_7053660
loop_
_publ_author_name
'Whetstine, Jena L.'
'Kline, Katrina K.'
'Fowler, Drew A.'
'Ragan, Cheryl M.'
'Barnes, Charles L.'
'Atwood, Jerry L.'
'Tucker, Sheryl A.'

_publ_section_title
;
 Spectroscopic investigations of pyrene butanol encapsulated in
 C-hexylpyrogallol[4]arene nanocapsules
;
_journal_issue 11
_journal_name_full 'New Journal of Chemistry'
_journal_page_first 2587
_journal_paper_doi 10.1039/c0nj00398k
_journal_volume 34
_journal_year 2010
_chemical_formula_sum 'C345.28 H450.21 N4 O74.72'
_chemical_formula_weight 5852.18
_space_group_IT_number 2
_symmetry_cell_setting triclinic
_symmetry_Int_Tables_number 2
_symmetry_space_group_name_Hall '-P 1'
_symmetry_space_group_name_H-M 'P -1'
_atom_sites_solution_hydrogens geom
_atom_sites_solution_primary direct
_atom_sites_solution_secondary difmap
_audit_creation_method SHELXL-97
_cell_angle_alpha 69.145(2)
_cell_angle_beta 69.485(2)
_cell_angle_gamma 71.748(2)
_cell_formula_units_Z 1
_cell_length_a 19.5278(6)
_cell_length_b 22.6384(7)
_cell_length_c 23.5862(7)
_cell_measurement_reflns_used 9101
_cell_measurement_temperature 173(2)
_cell_measurement_theta_max 27.8
_cell_measurement_theta_min 2.2
_cell_volume 8911.8(5)
_computing_cell_refinement 'APEX2 (Bruker AXS, 2008)'
_computing_data_collection 'APEX2 (Bruker AXS, 2008)'
_computing_data_reduction 'APEX2 (Bruker AXS, 2008)'
_computing_molecular_graphics 'ORTEP-III (Burnett & Johnson, 1996)'
_computing_publication_material 'CIFTAB (Sheldrick, 1997)'
_computing_structure_refinement 'SHELXL-97 (Sheldrick, 1997)'
_computing_structure_solution 'SHELXS-97 (Sheldrick, 1997)'
_diffrn_ambient_temperature 173(2)
_diffrn_measured_fraction_theta_full 0.983
_diffrn_measured_fraction_theta_max 0.983
_diffrn_measurement_device_type 'Bruker APEXII CCD area detector'
_diffrn_measurement_method 'omega scans'
_diffrn_radiation_monochromator graphite
_diffrn_radiation_type MoK\a
_diffrn_radiation_wavelength 0.71073
_diffrn_reflns_av_R_equivalents 0.0271
_diffrn_reflns_av_sigmaI/netI 0.0585
_diffrn_reflns_limit_h_max 15
_diffrn_reflns_limit_h_min -21
_diffrn_reflns_limit_k_max 24
_diffrn_reflns_limit_k_min -25
_diffrn_reflns_limit_l_max 26
_diffrn_reflns_limit_l_min -26
_diffrn_reflns_number 43305
_diffrn_reflns_theta_full 23.25
_diffrn_reflns_theta_max 23.25
_diffrn_reflns_theta_min 1.26
_diffrn_source 'fine-focus sealed tube'
_diffrn_standards_decay_% 0.0
_exptl_absorpt_coefficient_mu 0.076
_exptl_absorpt_correction_T_max 0.99
_exptl_absorpt_correction_T_min 0.87
_exptl_absorpt_correction_type multi-scan
_exptl_absorpt_process_details
;
Data were corrected for decay and absorption using the program SADABS
(Sheldrick, G. M. (2003). SADABS. Version 2.10. University of
G\"ottingen, Germany).
;
_exptl_crystal_colour colourless
_exptl_crystal_density_diffrn 1.090
_exptl_crystal_density_method 'not measured'
_exptl_crystal_description plate
_exptl_crystal_F_000 3148
_exptl_crystal_size_max 0.60
_exptl_crystal_size_mid 0.50
_exptl_crystal_size_min 0.10
_refine_diff_density_max 1.298
_refine_diff_density_min -0.928
_refine_diff_density_rms 0.146
_refine_ls_extinction_method none
_refine_ls_goodness_of_fit_ref 1.815
_refine_ls_hydrogen_treatment constr
_refine_ls_matrix_type full
_refine_ls_number_parameters 1808
_refine_ls_number_reflns 25173
_refine_ls_number_restraints 255
_refine_ls_restrained_S_all 1.823
_refine_ls_R_factor_all 0.2532
_refine_ls_R_factor_gt 0.1810
_refine_ls_shift/su_max 0.044
_refine_ls_shift/su_mean 0.005
_refine_ls_structure_factor_coef Fsqd
_refine_ls_weighting_details 'calc w=1/[\s^2^(Fo^2^)+(0.2000P)^2^+0.0000P] where P=(Fo^2^+2Fc^2^)/3'
_refine_ls_weighting_scheme calc
_refine_ls_wR_factor_gt 0.4634
_refine_ls_wR_factor_ref 0.5175
_reflns_number_gt 12899
_reflns_number_total 25173
_reflns_threshold_expression >2sigma(I)
_cod_data_source_file c0nj00398k.txt
_cod_data_source_block PgC6PyrBtOH
_cod_original_cell_volume 8911.9(5)
_cod_database_code 7053660

loop_
_symmetry_equiv_pos_as_xyz
'x, y, z'
'-x, -y, -z'

loop_
_atom_site_label
_atom_site_type_symbol
_atom_site_fract_x
_atom_site_fract_y
_atom_site_fract_z
_atom_site_U_iso_or_equiv
_atom_site_adp_type
_atom_site_occupancy
_atom_site_symmetry_multiplicity
_atom_site_calc_flag
_atom_site_refinement_flags
O1 O 0.6287(3) 0.4098(3) 0.1631(2) 0.0774(17) Uani 1 1 d .
H1O H 0.6594 0.4264 0.1666 0.093 Uiso 1 1 calc R
C1 C 0.4479(4) 0.4924(4) 0.1299(3) 0.058(2) Uani 1 1 d .
H1 H 0.4064 0.4823 0.1261 0.069 Uiso 1 1 calc R
O2 O 0.6258(4) 0.5363(4) 0.1499(3) 0.108(2) Uani 1 1 d .
H2O H 0.6585 0.5026 0.1585 0.130 Uiso 1 1 calc R
C2 C 0.5087(4) 0.4418(4) 0.1428(3) 0.058(2) Uani 1 1 d .
O3 O 0.5063(4) 0.6333(3) 0.1251(3) 0.098(2) Uani 1 1 d .
H3O H 0.5456 0.6343 0.1313 0.118 Uiso 1 1 calc R
C3 C 0.5676(4) 0.4571(4) 0.1500(3) 0.059(2) Uani 1 1 d .
O4 O 0.3749(4) 0.6967(3) 0.1747(3) 0.102(2) Uani 1 1 d .
H4O H 0.3677 0.7198 0.1982 0.122 Uiso 1 1 calc R
C4 C 0.5663(5) 0.5202(5) 0.1447(4) 0.071(2) Uani 1 1 d .
O5 O 0.2682(5) 0.7108(3) 0.2826(3) 0.131(3) Uani 1 1 d .
H5O H 0.2322 0.7108 0.3151 0.158 Uiso 1 1 calc R
C5 C 0.5068(6) 0.5694(5) 0.1306(3) 0.072(2) Uani 1 1 d .
O6 O 0.1564(4) 0.6442(3) 0.3334(3) 0.119(3) Uani 1 1 d .
H6O H 0.1255 0.6208 0.3442 0.143 Uiso 1 1 calc R
C6 C 0.4455(5) 0.5568(4) 0.1225(3) 0.061(2) Uani 1 1 d .
O7 O 0.0968(3) 0.5371(3) 0.4093(3) 0.0892(19) Uani 1 1 d .
H7O H 0.0869 0.5259 0.4488 0.107 Uiso 1 1 calc R
C7 C 0.3784(5) 0.6114(4) 0.1081(3) 0.063(2) Uani 1 1 d .
H7 H 0.3977 0.6522 0.0887 0.076 Uiso 1 1 calc R
O8 O 0.1337(4) 0.4186(4) 0.4932(3) 0.119(3) Uani 1 1 d .
H8O H 0.1075 0.4545 0.4983 0.143 Uiso 1 1 calc R
C8 C 0.2628(4) 0.5852(3) 0.1944(3) 0.0559(19) Uani 1 1 d .
H8 H 0.2626 0.5555 0.1744 0.067 Uiso 1 1 calc R
O9 O 0.2244(3) 0.3133(3) 0.4511(3) 0.093(2) Uani 1 1 d .
H9O H 0.2060 0.3180 0.4875 0.112 Uiso 1 1 calc R
C9 C 0.3199(5) 0.6198(4) 0.1669(3) 0.058(2) Uani 1 1 d .
O10 O 0.3671(3) 0.2525(4) 0.4049(3) 0.114(3) Uani 1 1 d .
H10O H 0.3993 0.2352 0.4254 0.137 Uiso 1 1 calc R
C10 C 0.3196(6) 0.6614(4) 0.1983(4) 0.078(3) Uani 1 1 d .
O11 O 0.5169(4) 0.2477(4) 0.3683(4) 0.142(3) Uani 1 1 d .
H11O H 0.5623 0.2488 0.3512 0.170 Uiso 1 1 calc R
C11 C 0.2655(7) 0.6679(4) 0.2529(5) 0.087(3) Uani 1 1 d .
O12 O 0.5874(3) 0.3020(3) 0.2444(4) 0.117(3) Uani 1 1 d .
H12O H 0.6042 0.2810 0.2759 0.141 Uiso 1 1 calc R
C12 C 0.2102(6) 0.6345(4) 0.2783(4) 0.081(3) Uani 1 1 d .
O13 O 0.5769(3) 0.7188(3) 0.1240(3) 0.0906(19) Uani 1 1 d .
H13O H 0.5871 0.6791 0.1269 0.109 Uiso 1 1 calc R
C13 C 0.2063(5) 0.5914(4) 0.2488(3) 0.065(2) Uani 1 1 d .
O14 O 0.6968(4) 0.6216(3) 0.1505(4) 0.108(2) Uani 1 1 d .
H14O H 0.6583 0.6210 0.1427 0.130 Uiso 1 1 calc R
C14 C 0.1422(4) 0.5549(4) 0.2760(3) 0.062(2) Uani 1 1 d .
H14 H 0.0987 0.5814 0.3005 0.075 Uiso 1 1 calc R
O15 O 0.8104(3) 0.6458(3) 0.1739(3) 0.0834(18) Uani 1 1 d .
H15O H 0.8031 0.6119 0.1722 0.100 Uiso 1 1 calc R
C15 C 0.2059(4) 0.4350(4) 0.3024(3) 0.0553(19) Uani 1 1 d .
H15 H 0.2213 0.4385 0.2586 0.066 Uiso 1 1 calc R
O16 O 0.8556(3) 0.6547(3) 0.2651(3) 0.0744(16) Uani 1 1 d .
H16O H 0.8639 0.6237 0.2963 0.089 Uiso 1 1 calc R
C16 C 0.1634(4) 0.4898(4) 0.3229(3) 0.0540(19) Uani 1 1 d .
O17 O 0.8203(4) 0.6460(3) 0.3903(3) 0.106(2) Uani 1 1 d .
H17O H 0.8412 0.6171 0.3715 0.127 Uiso 1 1 calc R
C17 C 0.1404(4) 0.4829(4) 0.3862(4) 0.063(2) Uani 1 1 d .
O18 O 0.7560(4) 0.7511(3) 0.4329(3) 0.0851(18) Uani 1 1 d .
H18O H 0.7347 0.7868 0.4410 0.102 Uiso 1 1 calc R
C18 C 0.1592(5) 0.4228(5) 0.4291(4) 0.066(2) Uani 1 1 d .
O19 O 0.6244(5) 0.8261(3) 0.4811(3) 0.121(3) Uani 1 1 d .
H19O H 0.5952 0.8128 0.5164 0.145 Uiso 1 1 calc R
C19 C 0.2029(4) 0.3714(4) 0.4072(4) 0.063(2) Uani 1 1 d .
O20 O 0.4729(6) 0.8337(4) 0.5157(4) 0.163(4) Uani 1 1 d .
H20O H 0.4269 0.8411 0.5191 0.195 Uiso 1 1 calc R
C20 C 0.2264(4) 0.3752(4) 0.3445(4) 0.058(2) Uani 1 1 d .
O21 O 0.3902(4) 0.8950(3) 0.4326(4) 0.122(3) Uani 1 1 d .
H21O H 0.3794 0.8761 0.4713 0.147 Uiso 1 1 calc R
C21 C 0.2739(4) 0.3165(4) 0.3212(4) 0.067(2) Uani 1 1 d .
H21 H 0.2661 0.2778 0.3582 0.081 Uiso 1 1 calc R
O22 O 0.3394(4) 0.8795(3) 0.3493(4) 0.130(3) Uani 1 1 d .
H22O H 0.3106 0.8550 0.3574 0.157 Uiso 1 1 calc R
C22 C 0.3940(4) 0.3427(4) 0.2388(4) 0.059(2) Uani 1 1 d .
H22 H 0.3655 0.3661 0.2091 0.071 Uiso 1 1 calc R
O23 O 0.3374(4) 0.7968(4) 0.2884(4) 0.136(3) Uani 1 1 d .
H23O H 0.3081 0.8060 0.3215 0.163 Uiso 1 1 calc R
C23 C 0.3571(4) 0.3140(4) 0.2996(4) 0.063(2) Uani 1 1 d .
O24 O 0.4418(3) 0.7820(3) 0.1811(4) 0.104(2) Uani 1 1 d .
H24O H 0.4051 0.7647 0.2029 0.124 Uiso 1 1 calc R
C24 C 0.4009(5) 0.2807(4) 0.3439(5) 0.082(3) Uani 1 1 d .
O25 O 0.8756(4) 0.5200(4) 0.2016(5) 0.151(4) Uani 1 1 d .
H25O H 0.8362 0.5442 0.1926 0.181 Uiso 1 1 calc R
C25 C 0.4758(5) 0.2791(5) 0.3220(6) 0.099(3) Uani 1 1 d .
O26 O 0.7601(5) 0.4913(4) 0.1823(6) 0.208(6) Uani 1 1 d .
H26O H 0.7679 0.5272 0.1782 0.250 Uiso 1 1 calc R
C26 C 0.5100(4) 0.3070(4) 0.2619(5) 0.078(3) Uani 1 1 d .
O27 O 0.7603(4) 0.3671(4) 0.1942(4) 0.117(3) Uani 1 1 d .
H27O H 0.7312 0.4027 0.1834 0.141 Uiso 1 1 calc R
C27 C 0.4704(4) 0.3392(4) 0.2190(4) 0.063(2) Uani 1 1 d .
O28 O 0.7221(4) 0.2559(3) 0.2726(3) 0.096(2) Uani 1 1 d .
H28O H 0.6773 0.2530 0.2904 0.115 Uiso 1 1 calc R
C28 C 0.5094(4) 0.3715(4) 0.1513(4) 0.064(2) Uani 1 1 d .
H28 H 0.5631 0.3481 0.1436 0.076 Uiso 1 1 calc R
O29 O 0.6549(3) 0.1949(4) 0.3925(4) 0.116(3) Uani 1 1 d .
H29O H 0.6414 0.1743 0.4306 0.140 Uiso 1 1 calc R
C29 C 0.3516(5) 0.6044(4) 0.0595(4) 0.070(2) Uani 1 1 d D
H29A H 0.3267 0.5672 0.0786 0.084 Uiso 1 1 calc R
H29B H 0.3956 0.5939 0.0249 0.084 Uiso 1 1 calc R
O30 O 0.7348(3) 0.1306(3) 0.4797(3) 0.0766(16) Uani 1 1 d .
H30O H 0.6892 0.1361 0.4827 0.092 Uiso 1 1 calc R
C30 C 0.2978(6) 0.6634(5) 0.0319(4) 0.091(3) Uani 1 1 d D
H30A H 0.2518 0.6715 0.0659 0.109 Uiso 1 1 calc R
H30B H 0.3209 0.7014 0.0163 0.109 Uiso 1 1 calc R
O31 O 0.7787(3) 0.1572(3) 0.5607(3) 0.0917(19) Uani 1 1 d .
H31O H 0.7496 0.1700 0.5919 0.110 Uiso 1 1 calc R
C31 C 0.2765(6) 0.6583(6) -0.0203(4) 0.111(4) Uani 1 1 d D
H31A H 0.2628 0.6159 -0.0071 0.133 Uiso 1 1 calc R
H31B H 0.3213 0.6581 -0.0569 0.133 Uiso 1 1 calc R
O32 O 0.7832(3) 0.2431(4) 0.6137(3) 0.100(2) Uani 1 1 d .
H32O H 0.7912 0.2706 0.6255 0.120 Uiso 1 1 calc R
C32 C 0.2126(11) 0.7105(10) -0.0427(11) 0.250 Uiso 1 1 d D
H32A H 0.1869 0.6930 -0.0606 0.300 Uiso 1 1 calc R
H32B H 0.1757 0.7263 -0.0072 0.300 Uiso 1 1 calc R
O33 O 0.8974(3) 0.3070(3) 0.5672(3) 0.0809(18) Uani 1 1 d .
H33O H 0.8601 0.3069 0.5988 0.097 Uiso 1 1 calc R
C33 C 0.2445(12) 0.7613(10) -0.0892(11) 0.250 Uiso 1 1 d D
H33A H 0.2865 0.7440 -0.1215 0.300 Uiso 1 1 calc R
H33B H 0.2645 0.7822 -0.0698 0.300 Uiso 1 1 calc R
O34 O 0.9567(3) 0.4094(3) 0.4914(3) 0.092(2) Uani 1 1 d .
H34O H 0.9376 0.4469 0.4956 0.110 Uiso 1 1 calc R
C34 C 0.1823(13) 0.8132(11) -0.1212(11) 0.250 Uiso 1 1 d D
H34A H 0.2062 0.8436 -0.1590 0.375 Uiso 1 1 calc R
H34B H 0.1466 0.8370 -0.0914 0.375 Uiso 1 1 calc R
H34C H 0.1557 0.7909 -0.1328 0.375 Uiso 1 1 calc R
O35 O 0.9132(4) 0.5248(3) 0.4076(4) 0.130(3) Uani 1 1 d .
H35O H 0.9092 0.5162 0.4462 0.156 Uiso 1 1 calc R
C35 C 0.1158(4) 0.5489(4) 0.2241(3) 0.065(2) Uani 1 1 d D
H35A H 0.1589 0.5275 0.1954 0.078 Uiso 1 1 calc R
H35B H 0.0783 0.5215 0.2437 0.078 Uiso 1 1 calc R
O36 O 0.9295(3) 0.5317(3) 0.2867(4) 0.119(3) Uani 1 1 d .
H36O H 0.9105 0.5598 0.3065 0.143 Uiso 1 1 calc R
C36 C 0.0814(5) 0.6150(4) 0.1860(4) 0.085(3) Uani 1 1 d D
H36A H 0.0394 0.6368 0.2150 0.102 Uiso 1 1 calc R
H36B H 0.1195 0.6419 0.1657 0.102 Uiso 1 1 calc R
C37 C 0.0529(7) 0.6110(5) 0.1356(4) 0.105(4) Uani 1 1 d D
H37A H 0.0937 0.5864 0.1082 0.126 Uiso 1 1 calc R
H37B H 0.0115 0.5876 0.1557 0.126 Uiso 1 1 calc R
C38 C 0.0261(9) 0.6768(7) 0.0969(6) 0.172(7) Uani 1 1 d D
H38A H 0.0647 0.7027 0.0819 0.206 Uiso 1 1 calc R
H38B H -0.0200 0.6991 0.1225 0.206 Uiso 1 1 calc R
C39 C 0.0100(14) 0.6702(10) 0.0409(10) 0.250 Uiso 1 1 d D
H39A H 0.0571 0.6523 0.0128 0.300 Uiso 1 1 calc R
H39B H -0.0244 0.6405 0.0558 0.300 Uiso 1 1 calc R
C41 C 0.2457(4) 0.3087(4) 0.2708(4) 0.074(2) Uani 1 1 d D
H41A H 0.1904 0.3156 0.2848 0.089 Uiso 1 1 calc R
H41B H 0.2595 0.3421 0.2306 0.089 Uiso 1 1 calc R
C42 C 0.2786(6) 0.2423(5) 0.2599(7) 0.123(4) Uani 1 1 d D
H42A H 0.3334 0.2379 0.2413 0.148 Uiso 1 1 calc R
H42B H 0.2706 0.2093 0.3012 0.148 Uiso 1 1 calc R
C43 C 0.2474(10) 0.2284(7) 0.2184(9) 0.177(7) Uani 1 1 d D
H43A H 0.2646 0.2549 0.1746 0.212 Uiso 1 1 calc R
H43B H 0.1921 0.2407 0.2319 0.212 Uiso 1 1 calc R
C44 C 0.2715(14) 0.1565(9) 0.2201(11) 0.250 Uiso 1 1 d D
H44A H 0.2601 0.1520 0.1843 0.300 Uiso 1 1 calc R
H44B H 0.3265 0.1433 0.2132 0.300 Uiso 1 1 calc R
C45 C 0.2361(14) 0.1100(10) 0.2795(11) 0.250 Uiso 1 1 d D
H45A H 0.2569 0.1054 0.3140 0.300 Uiso 1 1 calc R
H45B H 0.1814 0.1270 0.2922 0.300 Uiso 1 1 calc R
C46 C 0.2514(14) 0.0468(10) 0.2683(11) 0.250 Uiso 1 1 d D
H46A H 0.2276 0.0168 0.3067 0.375 Uiso 1 1 calc R
H46B H 0.3056 0.0296 0.2569 0.375 Uiso 1 1 calc R
H46C H 0.2312 0.0517 0.2339 0.375 Uiso 1 1 calc R
C47 C 0.4792(4) 0.3649(4) 0.1016(4) 0.069(2) Uani 1 1 d D
H47A H 0.4243 0.3816 0.1118 0.083 Uiso 1 1 calc R
H47B H 0.5014 0.3922 0.0597 0.083 Uiso 1 1 calc R
C48 C 0.4962(5) 0.2959(4) 0.0985(5) 0.091(3) Uani 1 1 d D
H48A H 0.4748 0.2682 0.1404 0.109 Uiso 1 1 calc R
H48B H 0.5511 0.2794 0.0869 0.109 Uiso 1 1 calc R
C49 C 0.4631(7) 0.2923(5) 0.0497(6) 0.115(4) Uani 1 1 d D
H49A H 0.4872 0.3177 0.0073 0.138 Uiso 1 1 calc R
H49B H 0.4089 0.3120 0.0595 0.138 Uiso 1 1 calc R
C50 C 0.4745(13) 0.2213(9) 0.0486(12) 0.250 Uiso 1 1 d D
H50A H 0.4595 0.1941 0.0924 0.300 Uiso 1 1 calc R
H50B H 0.4411 0.2204 0.0256 0.300 Uiso 1 1 calc R
C51 C 0.5513(13) 0.1934(10) 0.0190(12) 0.250 Uiso 1 1 d D
H51A H 0.5873 0.1960 0.0385 0.300 Uiso 1 1 calc R
H51B H 0.5659 0.2142 -0.0269 0.300 Uiso 1 1 calc R
C52 C 0.5445(13) 0.1206(10) 0.0342(12) 0.250 Uiso 1 1 d D
H52A H 0.5909 0.0966 0.0117 0.375 Uiso 1 1 calc R
H52B H 0.5024 0.1205 0.0207 0.375 Uiso 1 1 calc R
H52C H 0.5359 0.1000 0.0797 0.375 Uiso 1 1 calc R
C53 C 0.6881(4) 0.8070(4) 0.1476(3) 0.059(2) Uani 1 1 d .
H53 H 0.6864 0.8494 0.1478 0.071 Uiso 1 1 calc R
C54 C 0.6292(4) 0.7966(4) 0.1342(3) 0.059(2) Uani 1 1 d .
C55 C 0.6334(5) 0.7336(4) 0.1354(4) 0.068(2) Uani 1 1 d .
C56 C 0.6943(5) 0.6836(4) 0.1491(4) 0.077(3) Uani 1 1 d .
C57 C 0.7515(5) 0.6970(4) 0.1608(4) 0.064(2) Uani 1 1 d .
C58 C 0.7481(4) 0.7588(4) 0.1605(3) 0.057(2) Uani 1 1 d .
C59 C 0.8141(4) 0.7731(4) 0.1730(3) 0.0574(19) Uani 1 1 d .
H59 H 0.8585 0.7375 0.1641 0.069 Uiso 1 1 calc R
C60 C 0.7595(4) 0.8202(4) 0.2668(4) 0.0554(19) Uani 1 1 d .
H60 H 0.7434 0.8603 0.2387 0.066 Uiso 1 1 calc R
C61 C 0.7966(4) 0.7681(4) 0.2427(3) 0.0504(18) Uani 1 1 d .
C62 C 0.8185(4) 0.7097(4) 0.2843(4) 0.060(2) Uani 1 1 d .
C63 C 0.8030(5) 0.7051(4) 0.3471(4) 0.067(2) Uani 1 1 d .
C64 C 0.7677(5) 0.7590(4) 0.3691(3) 0.063(2) Uani 1 1 d .
C65 C 0.7442(4) 0.8179(3) 0.3297(4) 0.0565(19) Uani 1 1 d .
C66 C 0.7054(5) 0.8779(4) 0.3533(4) 0.072(2) Uani 1 1 d .
H66 H 0.7202 0.8700 0.3923 0.086 Uiso 1 1 calc R
C67 C 0.5768(6) 0.9156(4) 0.3317(5) 0.079(3) Uani 1 1 d .
H67 H 0.6006 0.9343 0.2890 0.094 Uiso 1 1 calc R
C68 C 0.6200(6) 0.8843(4) 0.3733(4) 0.076(3) Uani 1 1 d .
C69 C 0.5839(7) 0.8576(4) 0.4363(4) 0.087(3) Uani 1 1 d .
C70 C 0.5087(8) 0.8614(5) 0.4559(5) 0.106(4) Uani 1 1 d .
C71 C 0.4652(6) 0.8936(4) 0.4110(5) 0.091(3) Uani 1 1 d .
C72 C 0.5003(6) 0.9211(4) 0.3492(4) 0.082(3) Uani 1 1 d .
C73 C 0.4517(5) 0.9545(4) 0.3008(5) 0.099(4) Uani 1 1 d .
H73 H 0.3990 0.9666 0.3261 0.119 Uiso 1 1 calc R
C74 C 0.5029(5) 0.9006(4) 0.2138(5) 0.072(3) Uani 1 1 d .
H74 H 0.5413 0.9245 0.1963 0.087 Uiso 1 1 calc R
C75 C 0.4511(5) 0.9088(4) 0.2682(5) 0.073(2) Uani 1 1 d .
C76 C 0.3950(5) 0.8743(5) 0.2947(5) 0.090(3) Uani 1 1 d .
C77 C 0.3941(5) 0.8318(5) 0.2640(6) 0.097(4) Uani 1 1 d .
C78 C 0.4463(5) 0.8243(4) 0.2096(5) 0.076(3) Uani 1 1 d .
C79 C 0.5027(4) 0.8595(4) 0.1825(4) 0.068(2) Uani 1 1 d .
C80 C 0.5639(5) 0.8490(4) 0.1207(4) 0.068(2) Uani 1 1 d .
H80 H 0.5403 0.8341 0.0982 0.082 Uiso 1 1 calc R
C81 C 0.8359(5) 0.8356(4) 0.1282(4) 0.079(3) Uani 1 1 d D
H81A H 0.7915 0.8716 0.1329 0.094 Uiso 1 1 calc R
H81B H 0.8500 0.8328 0.0845 0.094 Uiso 1 1 calc R
C82 C 0.9003(7) 0.8522(9) 0.1380(9) 0.173(6) Uani 1 1 d D
H82A H 0.9080 0.8946 0.1078 0.208 Uiso 1 1 calc R
H82B H 0.8840 0.8579 0.1808 0.208 Uiso 1 1 calc R
C83 C 0.9737(10) 0.8065(11) 0.1314(12) 0.250 Uiso 1 1 d D
H83A H 0.9851 0.7909 0.0941 0.300 Uiso 1 1 calc R
H83B H 0.9713 0.7686 0.1690 0.300 Uiso 1 1 calc R
C84 C 1.0392(11) 0.8392(11) 0.1236(12) 0.250 Uiso 1 1 d D
H84A H 1.0475 0.8731 0.0830 0.300 Uiso 1 1 calc R
H84B H 1.0265 0.8590 0.1582 0.300 Uiso 1 1 calc R
C85 C 1.1085(12) 0.7850(11) 0.1256(12) 0.250 Uiso 1 1 d D
H85A H 1.1233 0.7692 0.0880 0.300 Uiso 1 1 calc R
H85B H 1.0963 0.7485 0.1633 0.300 Uiso 1 1 calc R
C86 C 1.1753(12) 0.8066(12) 0.1276(11) 0.250 Uiso 1 1 d D
H86A H 1.2160 0.7687 0.1350 0.375 Uiso 1 1 calc R
H86B H 1.1592 0.8272 0.1616 0.375 Uiso 1 1 calc R
H86C H 1.1931 0.8375 0.0873 0.375 Uiso 1 1 calc R
C87 C 0.7307(6) 0.9400(4) 0.3065(5) 0.095(3) Uani 1 1 d D
H87A H 0.7199 0.9481 0.2661 0.114 Uiso 1 1 calc R
H87B H 0.7019 0.9774 0.3237 0.114 Uiso 1 1 calc R
C88 C 0.8147(6) 0.9344(5) 0.2946(5) 0.105(3) Uani 1 1 d D
H88A H 0.8433 0.8959 0.2794 0.126 Uiso 1 1 calc R
H88B H 0.8251 0.9284 0.3347 0.126 Uiso 1 1 calc R
C89 C 0.8408(8) 0.9949(6) 0.2457(9) 0.193(8) Uani 1 1 d D
H89A H 0.8333 0.9992 0.2049 0.232 Uiso 1 1 calc R
H89B H 0.8097 1.0338 0.2596 0.232 Uiso 1 1 calc R
C90 C 0.9210(10) 0.9923(11) 0.2366(11) 0.250 Uiso 1 1 d D
H90A H 0.9502 0.9481 0.2350 0.300 Uiso 1 1 calc R
H90B H 0.9257 1.0003 0.2735 0.300 Uiso 1 1 calc R
C91 C 0.9552(12) 1.0412(12) 0.1767(11) 0.250 Uiso 1 1 d D
H91A H 0.9311 1.0860 0.1794 0.300 Uiso 1 1 calc R
H91B H 0.9484 1.0361 0.1392 0.300 Uiso 1 1 calc R
C92 C 1.0412(12) 1.0262(12) 0.1725(11) 0.250 Uiso 1 1 d D
H92A H 1.0648 1.0590 0.1373 0.375 Uiso 1 1 calc R
H92B H 1.0652 0.9834 0.1656 0.375 Uiso 1 1 calc R
H92C H 1.0469 1.0269 0.2119 0.375 Uiso 1 1 calc R
C93 C 0.4746(6) 1.0186(4) 0.2576(5) 0.100(4) Uani 1 1 d D
H93A H 0.5291 1.0097 0.2370 0.120 Uiso 1 1 calc R
H93B H 0.4481 1.0369 0.2242 0.120 Uiso 1 1 calc R
C94 C 0.4567(6) 1.0685(4) 0.2934(6) 0.115(4) Uani 1 1 d D
H94A H 0.4023 1.0771 0.3139 0.137 Uiso 1 1 calc R
H94B H 0.4828 1.0495 0.3272 0.137 Uiso 1 1 calc R
C95 C 0.4787(6) 1.1330(5) 0.2533(7) 0.137(5) Uani 1 1 d D
H95A H 0.4563 1.1498 0.2174 0.165 Uiso 1 1 calc R
H95B H 0.4557 1.1641 0.2791 0.165 Uiso 1 1 calc R
C96 C 0.5618(10) 1.1323(12) 0.2273(10) 0.250 Uiso 1 1 d D
H96A H 0.5695 1.1752 0.1981 0.300 Uiso 1 1 calc R
H96B H 0.5869 1.0995 0.2037 0.300 Uiso 1 1 calc R
C97 C 0.5964(13) 1.1160(10) 0.2836(13) 0.34(2) Uani 1 1 d D
H97A H 0.5640 1.1417 0.3133 0.414 Uiso 1 1 calc R
H97B H 0.6009 1.0695 0.3066 0.414 Uiso 1 1 calc R
C98 C 0.6729(12) 1.1324(12) 0.2558(11) 0.250 Uiso 1 1 d D
H98A H 0.6964 1.1222 0.2897 0.375 Uiso 1 1 calc R
H98B H 0.6677 1.1787 0.2338 0.375 Uiso 1 1 calc R
H98C H 0.7042 1.1071 0.2261 0.375 Uiso 1 1 calc R
C99 C 0.5854(5) 0.9141(4) 0.0760(4) 0.086(3) Uani 1 1 d D
H99A H 0.5392 0.9477 0.0723 0.103 Uiso 1 1 calc R
H99B H 0.6138 0.9281 0.0945 0.103 Uiso 1 1 calc R
C100 C 0.6322(6) 0.9079(5) 0.0109(4) 0.109(4) Uani 1 1 d D
H10A H 0.6059 0.8901 -0.0061 0.130 Uiso 1 1 calc R
H10B H 0.6807 0.8774 0.0140 0.130 Uiso 1 1 calc R
C102 C 0.6899(12) 0.9687(8) -0.1008(6) 0.231(10) Uani 1 1 d D
H10C H 0.6634 0.9502 -0.1171 0.277 Uiso 1 1 calc R
H10D H 0.7410 0.9416 -0.1021 0.277 Uiso 1 1 calc R
C104 C 0.7241(14) 1.0404(11) -0.2072(10) 0.250 Uiso 1 1 d D
H10E H 0.7235 1.0845 -0.2353 0.375 Uiso 1 1 calc R
H10F H 0.6938 1.0200 -0.2170 0.375 Uiso 1 1 calc R
H10G H 0.7757 1.0152 -0.2133 0.375 Uiso 1 1 calc R
C105 C 0.9336(5) 0.3446(5) 0.2329(4) 0.078(3) Uani 1 1 d .
H105 H 0.9733 0.3104 0.2449 0.094 Uiso 1 1 calc R
C106 C 0.9357(5) 0.4072(5) 0.2270(4) 0.088(3) Uani 1 1 d .
C107 C 0.8763(6) 0.4546(5) 0.2083(6) 0.108(4) Uani 1 1 d .
C108 C 0.8198(6) 0.4415(7) 0.1999(6) 0.126(5) Uani 1 1 d .
C109 C 0.8212(5) 0.3779(5) 0.2048(5) 0.095(3) Uani 1 1 d .
C110 C 0.8766(5) 0.3295(5) 0.2224(4) 0.075(3) Uani 1 1 d .
C111 C 0.8781(5) 0.2586(5) 0.2307(4) 0.085(3) Uani 1 1 d .
H111 H 0.8474 0.2603 0.2038 0.102 Uiso 1 1 calc R
C112 C 0.8788(4) 0.1930(4) 0.3429(4) 0.057(2) Uani 1 1 d .
H112 H 0.9302 0.1941 0.3317 0.068 Uiso 1 1 calc R
C113 C 0.8398(4) 0.2247(4) 0.2970(4) 0.059(2) Uani 1 1 d .
C114 C 0.7640(5) 0.2241(4) 0.3152(5) 0.067(2) Uani 1 1 d .
C115 C 0.7307(5) 0.1936(4) 0.3758(5) 0.072(2) Uani 1 1 d .
C116 C 0.7704(4) 0.1612(4) 0.4193(4) 0.060(2) Uani 1 1 d .
C117 C 0.8464(4) 0.1597(3) 0.4041(4) 0.0539(19) Uani 1 1 d .
C118 C 0.8911(4) 0.1277(3) 0.4521(3) 0.0496(18) Uani 1 1 d .
H118 H 0.8628 0.0960 0.4865 0.060 Uiso 1 1 calc R
C119 C 0.9513(4) 0.2089(3) 0.4590(3) 0.0489(17) Uani 1 1 d .
H119 H 0.9896 0.2011 0.4226 0.059 Uiso 1 1 calc R
C120 C 0.8947(4) 0.1746(3) 0.4829(3) 0.0527(18) Uani 1 1 d .
C121 C 0.8388(4) 0.1895(4) 0.5334(4) 0.064(2) Uani 1 1 d .
C122 C 0.8390(4) 0.2319(4) 0.5619(4) 0.061(2) Uani 1 1 d .
C123 C 0.8976(4) 0.2651(4) 0.5374(4) 0.061(2) Uani 1 1 d .
C124 C 0.9557(3) 0.2538(3) 0.4846(3) 0.0511(18) Uani 1 1 d .
C125 C 1.0195(4) 0.2904(4) 0.4579(4) 0.0565(19) Uani 1 1 d .
H125 H 1.0245 0.3008 0.4939 0.068 Uiso 1 1 calc R
C126 C 1.0090(4) 0.3598(4) 0.3478(4) 0.066(2) Uani 1 1 d .
H126 H 1.0301 0.3215 0.3343 0.079 Uiso 1 1 calc R
C127 C 0.9995(4) 0.3550(4) 0.4102(4) 0.060(2) Uani 1 1 d .
C128 C 0.9672(4) 0.4107(4) 0.4294(4) 0.068(2) Uani 1 1 d .
C129 C 0.9461(5) 0.4696(4) 0.3885(5) 0.080(3) Uani 1 1 d .
C130 C 0.9548(4) 0.4725(4) 0.3267(5) 0.085(3) Uani 1 1 d .
C131 C 0.9892(4) 0.4178(4) 0.3036(4) 0.070(2) Uani 1 1 d .
C132 C 1.0007(4) 0.4232(4) 0.2353(4) 0.078(3) Uani 1 1 d .
H132 H 1.0003 0.4697 0.2117 0.094 Uiso 1 1 calc R
C134 C 0.9938(7) 0.2495(8) 0.1340(6) 0.170(7) Uani 1 1 d D
H13A H 0.9622 0.2489 0.1093 0.204 Uiso 1 1 calc R
H13B H 0.9923 0.2954 0.1280 0.204 Uiso 1 1 calc R
C135 C 1.0742(10) 0.2172(11) 0.1065(10) 0.250 Uiso 1 1 d D
H13C H 1.0730 0.1820 0.0914 0.300 Uiso 1 1 calc R
H13D H 1.0995 0.1970 0.1407 0.300 Uiso 1 1 calc R
C139 C 0.9691(4) 0.0875(4) 0.4263(4) 0.065(2) Uani 1 1 d D
H13E H 0.9968 0.1154 0.3877 0.078 Uiso 1 1 calc R
H13F H 0.9979 0.0720 0.4580 0.078 Uiso 1 1 calc R
C140 C 0.9630(4) 0.0293(4) 0.4111(4) 0.070(2) Uani 1 1 d D
H14A H 0.9401 -0.0009 0.4505 0.084 Uiso 1 1 calc R
H14B H 0.9295 0.0445 0.3831 0.084 Uiso 1 1 calc R
C141 C 1.0380(4) -0.0062(4) 0.3795(4) 0.078(3) Uani 1 1 d D
H14C H 1.0708 -0.0221 0.4080 0.094 Uiso 1 1 calc R
H14D H 1.0614 0.0246 0.3408 0.094 Uiso 1 1 calc R
C142 C 1.0334(5) -0.0634(4) 0.3619(4) 0.086(3) Uani 1 1 d D
H14E H 1.0204 -0.0984 0.4008 0.103 Uiso 1 1 calc R
H14F H 0.9930 -0.0496 0.3408 0.103 Uiso 1 1 calc R
C143 C 1.1059(6) -0.0894(5) 0.3189(5) 0.109(4) Uani 1 1 d D
H14G H 1.1460 -0.1055 0.3407 0.130 Uiso 1 1 calc R
H14H H 1.1203 -0.0541 0.2808 0.130 Uiso 1 1 calc R
C144 C 1.0986(8) -0.1441(6) 0.2997(6) 0.134(4) Uiso 1 1 d D
H14I H 1.1466 -0.1607 0.2726 0.201 Uiso 1 1 calc R
H14J H 1.0602 -0.1278 0.2767 0.201 Uiso 1 1 calc R
H14K H 1.0840 -0.1790 0.3374 0.201 Uiso 1 1 calc R
C145 C 1.0956(4) 0.2477(4) 0.4319(4) 0.059(2) Uani 1 1 d D
H14L H 1.0907 0.2314 0.4001 0.071 Uiso 1 1 calc R
H14M H 1.1337 0.2746 0.4106 0.071 Uiso 1 1 calc R
C146 C 1.1219(4) 0.1911(4) 0.4829(4) 0.066(2) Uani 1 1 d D
H14N H 1.0821 0.1661 0.5058 0.079 Uiso 1 1 calc R
H14X H 1.1294 0.2079 0.5133 0.079 Uiso 1 1 calc R
C147 C 1.1941(5) 0.1455(5) 0.4591(5) 0.096(3) Uani 1 1 d D
H14P H 1.1867 0.1280 0.4293 0.115 Uiso 1 1 calc R
H14Q H 1.2341 0.1703 0.4359 0.115 Uiso 1 1 calc R
C148 C 1.2192(6) 0.0899(5) 0.5114(6) 0.109(4) Uani 1 1 d D
H14R H 1.1784 0.0662 0.5353 0.131 Uiso 1 1 calc R
H14S H 1.2277 0.1076 0.5405 0.131 Uiso 1 1 calc R
C149 C 1.2909(9) 0.0417(7) 0.4889(8) 0.190(8) Uani 1 1 d D
H14T H 1.3319 0.0649 0.4629 0.228 Uiso 1 1 calc R
H14U H 1.2821 0.0203 0.4628 0.228 Uiso 1 1 calc R
C150 C 1.3128(11) -0.0095(7) 0.5477(7) 0.184(8) Uani 1 1 d D
H15A H 1.3572 -0.0417 0.5343 0.276 Uiso 1 1 calc R
H15B H 1.2712 -0.0311 0.5740 0.276 Uiso 1 1 calc R
H15C H 1.3238 0.0118 0.5722 0.276 Uiso 1 1 calc R
C151 C 1.0767(5) 0.3846(5) 0.2071(4) 0.092(3) Uani 1 1 d D
H15D H 1.0806 0.3385 0.2317 0.111 Uiso 1 1 calc R
H15E H 1.1163 0.4000 0.2114 0.111 Uiso 1 1 calc R
C152 C 1.0915(5) 0.3893(5) 0.1372(4) 0.101(3) Uani 1 1 d D
H15F H 1.1419 0.3628 0.1233 0.121 Uiso 1 1 calc R
H15G H 1.0548 0.3698 0.1338 0.121 Uiso 1 1 calc R
C153 C 1.0875(8) 0.4544(7) 0.0939(6) 0.169(7) Uani 1 1 d D
H15H H 1.1235 0.4754 0.0963 0.203 Uiso 1 1 calc R
H15I H 1.0365 0.4814 0.1047 0.203 Uiso 1 1 calc R
C154 C 1.1073(15) 0.4470(10) 0.0259(9) 0.250 Uiso 1 1 d D
H15J H 1.1611 0.4264 0.0137 0.250 Uiso 1 1 calc R
H15K H 1.0786 0.4171 0.0275 0.250 Uiso 1 1 calc R
C155 C 1.0920(14) 0.5096(11) -0.0257(10) 0.250 Uiso 1 1 d D
H15L H 1.1132 0.4997 -0.0669 0.250 Uiso 1 1 calc R
H15M H 1.0372 0.5247 -0.0191 0.250 Uiso 1 1 calc R
N1S N 0.2699(4) 0.4498(4) 0.1216(4) 0.093(2) Uani 1 1 d .
C1S C 0.3272(9) 0.4578(8) 0.0009(6) 0.168(6) Uani 1 1 d .
H1S1 H 0.3270 0.4176 -0.0058 0.252 Uiso 1 1 calc R
H1S2 H 0.3788 0.4633 -0.0120 0.252 Uiso 1 1 calc R
H1S3 H 0.2978 0.4945 -0.0241 0.252 Uiso 1 1 calc R
N2S N 0.6751(6) 0.9776(5) 0.1540(5) 0.114(3) Uani 1 1 d .
C2S C 0.2931(5) 0.4547(5) 0.0706(6) 0.093(3) Uani 1 1 d .
C4S C 0.6954(7) 1.0195(6) 0.1210(7) 0.115(4) Uani 1 1 d .
O1S O 0.9824(9) 0.7553(9) 0.2843(17) 0.204(13) Uani 0.50 1 d P
O2S O 0.9527(10) 0.6942(13) 0.3791(17) 0.228(16) Uani 0.50 1 d P
C1Z C 0.3481(11) 0.6145(10) 0.4220(9) 0.144(8) Uani 0.645(8) 1 d PDU
C2Z C 0.2904(10) 0.6134(11) 0.4790(9) 0.147(9) Uani 0.645(8) 1 d PDU
C3Z C 0.2740(12) 0.6509(13) 0.5173(11) 0.192(13) Uani 0.645(8) 1 d PDU
C4Z C 0.3260(14) 0.6943(11) 0.4970(12) 0.163(10) Uani 0.645(8) 1 d PDU
H4Z H 0.3221 0.7160 0.5262 0.196 Uiso 0.645(8) 1 calc PR
C5Z C 0.3766(14) 0.7061(12) 0.4434(13) 0.187(11) Uani 0.645(8) 1 d PDU
H5Z H 0.4015 0.7405 0.4308 0.225 Uiso 0.645(8) 1 calc PR
C6Z C 0.3945(13) 0.6602(12) 0.4007(11) 0.154(9) Uani 0.645(8) 1 d PDU
C7Z C 0.4542(14) 0.6595(14) 0.3430(13) 0.204(13) Uani 0.645(8) 1 d PDU
H7Z H 0.4867 0.6880 0.3314 0.245 Uiso 0.645(8) 1 calc PR
C8Z C 0.4691(18) 0.6231(14) 0.3037(12) 0.177(11) Uani 0.645(8) 1 d PDU
H8Z H 0.5080 0.6260 0.2655 0.212 Uiso 0.645(8) 1 calc PR
C9Z C 0.3624(13) 0.5777(12) 0.3829(10) 0.153(8) Uani 0.645(8) 1 d PDU
C10Z C 0.4201(14) 0.5804(13) 0.3259(10) 0.167(9) Uani 0.645(8) 1 d PDU
C11Z C 0.4421(17) 0.5378(16) 0.2920(11) 0.233(14) Uani 0.645(8) 1 d PDU
H11Z H 0.4845 0.5405 0.2564 0.280 Uiso 0.645(8) 1 calc PR
C12Z C 0.4001(14) 0.4864(12) 0.3100(8) 0.164(8) Uani 0.645(8) 1 d PDU
H12Z H 0.4162 0.4560 0.2862 0.197 Uiso 0.645(8) 1 calc PR
C13Z C 0.3413(14) 0.4829(14) 0.3583(11) 0.180(9) Uani 0.645(8) 1 d PDU
H13Z H 0.3121 0.4523 0.3677 0.216 Uiso 0.645(8) 1 calc PR
C14Z C 0.3190(12) 0.5295(14) 0.4009(11) 0.170(8) Uani 0.645(8) 1 d PDU
C15Z C 0.2569(10) 0.5294(11) 0.4571(9) 0.118(6) Uani 0.645(8) 1 d PDU
H15Z H 0.2267 0.4992 0.4682 0.142 Uiso 0.645(8) 1 calc PR
C16Z C 0.2374(10) 0.5681(11) 0.4954(11) 0.137(7) Uani 0.645(8) 1 d PDU
H16Z H 0.1940 0.5672 0.5301 0.164 Uiso 0.645(8) 1 calc PR
C17Z C 0.2164(13) 0.6436(11) 0.5864(9) 0.181(13) Uani 0.645(8) 1 d P
C19Z C 0.316(2) 0.574(4) 0.657(2) 0.44(6) Uani 0.69(6) 1 d P
C101 C 0.6467(8) 0.9736(6) -0.0339(6) 0.142(5) Uiso 1 1 d D
H10H H 0.6756 0.9901 -0.0181 0.170 Uiso 1 1 calc R
H10I H 0.5982 1.0048 -0.0349 0.170 Uiso 1 1 calc R
C103 C 0.6928(13) 1.0429(9) -0.1408(9) 0.227(9) Uiso 1 1 d D
H10J H 0.6420 1.0712 -0.1344 0.272 Uiso 0.25 1 calc PR
H10K H 0.7254 1.0593 -0.1286 0.272 Uiso 0.25 1 calc PR
C133 C 0.9576(6) 0.2191(5) 0.2052(5) 0.102(3) Uiso 1 1 d D
H13G H 0.9906 0.2164 0.2301 0.122 Uiso 1 1 calc R
H13H H 0.9541 0.1745 0.2111 0.122 Uiso 1 1 calc R
C136 C 1.1234(11) 0.2638(11) 0.0499(11) 0.250 Uiso 1 1 d D
H13I H 1.1106 0.2709 0.0106 0.300 Uiso 1 1 calc R
H13J H 1.1104 0.3063 0.0584 0.300 Uiso 1 1 calc R
C137 C 1.2080(11) 0.2369(11) 0.0400(12) 0.250 Uiso 1 1 d D
H13K H 1.2160 0.2068 0.0806 0.300 Uiso 1 1 calc R
H13L H 1.2246 0.2109 0.0097 0.300 Uiso 1 1 calc R
C3S C 0.7245(10) 1.0752(8) 0.0743(8) 0.178(6) Uiso 1 1 d .
H3S1 H 0.7718 1.0599 0.0456 0.267 Uiso 1 1 calc R
H3S2 H 0.7331 1.1011 0.0958 0.267 Uiso 1 1 calc R
H3S3 H 0.6881 1.1019 0.0503 0.267 Uiso 1 1 calc R
C138 C 1.2588(12) 0.2835(11) 0.0169(11) 0.250 Uiso 1 1 d D
H13M H 1.3101 0.2621 -0.0008 0.375 Uiso 1 1 calc R
H13N H 1.2574 0.2976 0.0522 0.375 Uiso 1 1 calc R
H13P H 1.2420 0.3212 -0.0156 0.375 Uiso 1 1 calc R
C1Q C 0.5898(13) 0.7495(12) 0.3232(12) 0.219(9) Uiso 1 1 d .
O21Z O 0.3677(14) 0.5392(12) 0.7301(11) 0.075(12) Uiso 0.23(2) 1 d P
C2Q C 0.591(2) 0.7302(19) 0.384(2) 0.185(13) Uiso 0.50 1 d P
C3Q C 0.6246(19) 0.6898(18) 0.3128(15) 0.154(11) Uiso 0.50 1 d P
C18Z C 0.232(2) 0.5797(18) 0.6271(17) 0.091(18) Uiso 0.27(3) 1 d P
C5Q C 0.309(2) 0.428(2) 0.6845(18) 0.179(13) Uiso 0.50 1 d P
C7Q C 0.661(3) 0.627(3) 0.333(2) 0.228(18) Uiso 0.50 1 d P
C156 C 1.1231(14) 0.5633(10) -0.0288(11) 0.250 Uiso 1 1 d D
H15N H 1.1108 0.6011 -0.0632 0.250 Uiso 1 1 calc R
H15P H 1.1776 0.5494 -0.0365 0.250 Uiso 1 1 calc R
H15Q H 1.1012 0.5747 0.0111 0.250 Uiso 1 1 calc R
C40 C -0.0240(13) 0.7343(10) 0.0068(9) 0.250 Uiso 1 1 d D
H40A H -0.0355 0.7310 -0.0290 0.375 Uiso 1 1 calc R
H40B H 0.0109 0.7632 -0.0085 0.375 Uiso 1 1 calc R
H40C H -0.0703 0.7519 0.0351 0.375 Uiso 1 1 calc R
O3S O 1.5139(17) -0.0238(14) 0.5244(14) 0.229(12) Uiso 0.50 1 d P

loop_
_atom_site_aniso_label
_atom_site_aniso_U_11
_atom_site_aniso_U_22
_atom_site_aniso_U_33
_atom_site_aniso_U_23
_atom_site_aniso_U_13
_atom_site_aniso_U_12
O1 0.060(4) 0.124(5) 0.073(4) -0.044(3) -0.018(3) -0.033(4)
C1 0.051(5) 0.076(6) 0.049(4) -0.030(4) 0.009(3) -0.027(4)
O2 0.130(6) 0.133(6) 0.104(5) -0.012(4) -0.065(4) -0.072(5)
C2 0.042(5) 0.078(6) 0.057(5) -0.032(4) 0.011(3) -0.028(4)
O3 0.170(7) 0.088(5) 0.065(4) -0.007(3) -0.045(4) -0.068(4)
C3 0.053(5) 0.084(6) 0.046(4) -0.027(4) -0.010(4) -0.017(5)
O4 0.170(7) 0.078(4) 0.084(4) -0.020(3) -0.037(4) -0.062(5)
C4 0.086(7) 0.094(7) 0.050(5) -0.016(5) -0.023(4) -0.042(6)
O5 0.219(9) 0.086(5) 0.095(5) -0.056(4) -0.031(5) -0.016(5)
C5 0.103(8) 0.087(7) 0.041(4) -0.018(4) -0.010(4) -0.052(6)
O6 0.145(7) 0.100(5) 0.065(4) -0.038(4) 0.009(4) 0.011(4)
C6 0.074(6) 0.078(6) 0.031(4) -0.016(4) 0.004(4) -0.034(5)
O7 0.074(4) 0.139(6) 0.057(4) -0.049(4) -0.007(3) -0.012(4)
C7 0.082(6) 0.059(5) 0.044(4) -0.006(4) -0.007(4) -0.030(4)
O8 0.145(6) 0.184(8) 0.040(4) -0.002(4) -0.032(4) -0.077(6)
C8 0.064(5) 0.052(4) 0.043(4) -0.016(3) -0.007(4) -0.005(4)
O9 0.093(5) 0.101(5) 0.083(4) 0.035(4) -0.055(4) -0.051(4)
C9 0.080(6) 0.053(5) 0.041(4) -0.010(3) -0.013(4) -0.019(4)
O10 0.073(4) 0.140(6) 0.091(5) 0.051(4) -0.045(4) -0.042(4)
C10 0.110(7) 0.060(5) 0.062(5) -0.023(4) -0.004(5) -0.029(5)
O11 0.069(5) 0.150(7) 0.177(8) 0.023(6) -0.079(5) -0.010(4)
C11 0.130(9) 0.052(5) 0.079(7) -0.033(5) -0.007(6) -0.028(6)
O12 0.023(3) 0.120(5) 0.177(7) -0.023(5) -0.023(4) 0.001(3)
C12 0.110(8) 0.060(5) 0.055(5) -0.032(4) -0.017(5) 0.017(5)
O13 0.089(4) 0.107(5) 0.098(4) -0.011(4) -0.042(4) -0.051(4)
C13 0.071(6) 0.052(5) 0.051(5) -0.011(4) -0.015(4) 0.008(4)
O14 0.131(6) 0.078(5) 0.148(6) -0.019(4) -0.073(5) -0.041(4)
C14 0.054(5) 0.071(5) 0.042(4) -0.021(4) -0.006(4) 0.010(4)
O15 0.086(4) 0.057(4) 0.112(5) -0.009(3) -0.049(4) -0.013(3)
C15 0.036(4) 0.065(5) 0.045(4) -0.003(4) -0.006(3) -0.003(4)
O16 0.078(4) 0.055(3) 0.079(4) -0.016(3) -0.029(3) 0.006(3)
C16 0.030(4) 0.071(5) 0.044(4) -0.008(4) -0.006(3) -0.003(4)
O17 0.168(7) 0.051(4) 0.083(4) 0.000(3) -0.063(4) 0.008(4)
C17 0.045(5) 0.091(6) 0.048(5) -0.021(5) -0.002(4) -0.017(4)
O18 0.125(5) 0.063(4) 0.062(4) -0.010(3) -0.028(3) -0.020(3)
C18 0.053(5) 0.093(7) 0.051(5) 0.003(5) -0.024(4) -0.028(5)
O19 0.180(8) 0.072(4) 0.069(4) 0.003(3) -0.033(5) 0.003(5)
C19 0.045(5) 0.075(6) 0.063(6) 0.003(5) -0.021(4) -0.022(4)
O20 0.209(10) 0.114(6) 0.082(5) -0.011(5) 0.047(6) -0.041(6)
C20 0.028(4) 0.075(6) 0.060(5) -0.001(4) -0.010(3) -0.021(4)
O21 0.093(5) 0.083(5) 0.142(6) -0.041(4) 0.045(5) -0.031(4)
C21 0.035(4) 0.062(5) 0.090(6) -0.004(4) -0.014(4) -0.014(4)
O22 0.073(5) 0.100(5) 0.137(7) 0.020(5) 0.014(5) -0.018(4)
C22 0.039(4) 0.058(5) 0.075(5) -0.022(4) -0.010(4) -0.008(4)
O23 0.066(4) 0.115(6) 0.179(8) 0.024(5) -0.010(4) -0.056(4)
C23 0.034(4) 0.057(5) 0.088(6) -0.009(4) -0.019(4) -0.008(4)
O24 0.077(4) 0.079(4) 0.149(6) 0.009(4) -0.040(4) -0.046(4)
C24 0.042(5) 0.080(6) 0.103(7) 0.003(5) -0.030(5) -0.007(4)
O25 0.089(5) 0.071(5) 0.204(9) -0.001(5) 0.001(5) 0.012(4)
C25 0.045(6) 0.095(7) 0.130(9) 0.009(6) -0.046(6) -0.001(5)
O26 0.087(6) 0.117(7) 0.305(14) 0.019(8) -0.054(7) 0.046(5)
C26 0.033(5) 0.071(6) 0.103(7) 0.002(5) -0.018(5) -0.005(4)
O27 0.055(4) 0.114(6) 0.143(6) -0.015(5) -0.033(4) 0.018(4)
C27 0.031(4) 0.055(5) 0.097(6) -0.033(4) 0.000(4) -0.006(4)
O28 0.085(5) 0.102(5) 0.118(5) -0.039(4) -0.061(4) 0.005(4)
C28 0.026(4) 0.083(6) 0.087(6) -0.051(5) 0.006(4) -0.011(4)
O29 0.052(4) 0.133(6) 0.160(7) -0.009(5) -0.054(4) -0.023(4)
C29 0.075(6) 0.079(6) 0.050(5) -0.019(4) 0.001(4) -0.030(5)
O30 0.043(3) 0.085(4) 0.102(5) -0.019(3) -0.022(3) -0.020(3)
C30 0.118(8) 0.088(7) 0.064(6) -0.013(5) -0.021(5) -0.033(6)
O31 0.057(4) 0.117(5) 0.116(5) -0.056(4) 0.007(3) -0.045(3)
C31 0.112(8) 0.141(10) 0.060(6) -0.023(6) -0.044(6) 0.018(7)
O32 0.061(4) 0.156(6) 0.100(5) -0.082(5) 0.021(3) -0.042(4)
O33 0.052(3) 0.109(5) 0.103(4) -0.076(4) 0.004(3) -0.021(3)
O34 0.065(4) 0.096(5) 0.124(6) -0.078(4) 0.013(3) -0.018(3)
O35 0.096(5) 0.066(4) 0.187(8) -0.067(5) 0.032(5) -0.006(4)
C35 0.053(5) 0.076(5) 0.044(4) -0.011(4) -0.009(4) 0.003(4)
O36 0.063(4) 0.056(4) 0.146(6) 0.008(4) 0.024(4) 0.009(3)
C36 0.087(7) 0.087(7) 0.062(5) -0.022(5) -0.026(5) 0.016(5)
C37 0.139(10) 0.100(8) 0.050(5) -0.001(5) -0.040(6) 0.004(7)
C38 0.157(13) 0.235(18) 0.107(10) -0.067(11) -0.068(9) 0.041(12)
C41 0.040(5) 0.084(6) 0.101(7) -0.027(5) -0.023(4) -0.012(4)
C42 0.055(6) 0.118(9) 0.215(14) -0.082(9) -0.050(7) 0.014(6)
C43 0.162(14) 0.163(14) 0.25(2) -0.108(14) -0.103(14) 0.011(11)
C47 0.047(5) 0.086(6) 0.079(6) -0.042(5) 0.003(4) -0.023(4)
C48 0.080(7) 0.094(7) 0.116(8) -0.059(6) -0.021(6) -0.013(5)
C49 0.137(10) 0.103(8) 0.144(10) -0.076(8) -0.037(8) -0.029(7)
C53 0.059(5) 0.056(5) 0.055(5) 0.009(4) -0.018(4) -0.027(4)
C54 0.064(5) 0.064(5) 0.048(4) 0.008(4) -0.020(4) -0.034(4)
C55 0.063(6) 0.083(6) 0.065(5) -0.001(4) -0.024(4) -0.040(5)
C56 0.088(7) 0.059(6) 0.099(7) -0.009(5) -0.048(5) -0.025(5)
C57 0.065(5) 0.060(5) 0.069(5) 0.000(4) -0.026(4) -0.026(4)
C58 0.053(5) 0.065(5) 0.050(4) 0.000(4) -0.015(4) -0.027(4)
C59 0.049(4) 0.067(5) 0.055(5) -0.008(4) -0.011(3) -0.026(4)
C60 0.057(5) 0.045(4) 0.062(5) 0.005(4) -0.026(4) -0.018(4)
C61 0.041(4) 0.053(5) 0.054(4) 0.002(4) -0.016(3) -0.022(4)
C62 0.056(5) 0.059(5) 0.063(5) -0.014(4) -0.018(4) -0.009(4)
C63 0.077(6) 0.054(5) 0.060(5) -0.004(4) -0.027(4) -0.004(4)
C64 0.082(6) 0.057(5) 0.047(5) 0.000(4) -0.015(4) -0.030(4)
C65 0.061(5) 0.046(5) 0.060(5) -0.004(4) -0.016(4) -0.022(4)
C66 0.100(7) 0.048(5) 0.064(5) 0.003(4) -0.027(5) -0.026(5)
C67 0.078(7) 0.041(5) 0.090(7) -0.007(4) -0.006(5) -0.008(4)
C68 0.105(8) 0.035(4) 0.068(6) -0.005(4) -0.021(6) 0.000(5)
C69 0.105(8) 0.048(5) 0.068(6) -0.010(5) -0.001(6) 0.005(5)
C70 0.127(11) 0.063(6) 0.083(8) -0.010(6) 0.004(8) -0.008(6)
C71 0.093(8) 0.055(6) 0.097(8) -0.023(5) 0.008(7) -0.012(5)
C72 0.093(7) 0.031(4) 0.087(7) -0.003(4) -0.004(6) -0.005(4)
C73 0.074(6) 0.038(5) 0.120(8) 0.019(5) -0.003(6) 0.003(4)
C74 0.057(6) 0.053(5) 0.085(6) 0.018(5) -0.024(5) -0.020(4)
C75 0.057(6) 0.043(5) 0.092(7) 0.008(5) -0.015(5) -0.011(4)
C76 0.068(7) 0.064(6) 0.104(8) 0.007(6) -0.017(6) -0.011(5)
C77 0.052(6) 0.072(7) 0.119(9) 0.025(6) -0.008(6) -0.027(5)
C78 0.059(6) 0.054(5) 0.097(7) 0.018(5) -0.027(5) -0.026(4)
C79 0.055(5) 0.052(5) 0.082(6) 0.024(4) -0.035(5) -0.021(4)
C80 0.066(5) 0.068(5) 0.063(5) 0.021(4) -0.029(4) -0.037(4)
C81 0.071(6) 0.094(6) 0.072(6) 0.000(5) -0.010(4) -0.055(5)
C82 0.099(11) 0.208(17) 0.206(16) -0.047(13) -0.025(10) -0.053(11)
C87 0.136(10) 0.059(6) 0.087(7) -0.006(5) -0.024(6) -0.040(6)
C88 0.139(10) 0.075(7) 0.103(8) 0.006(6) -0.036(7) -0.057(7)
C89 0.144(13) 0.111(10) 0.32(2) -0.004(13) -0.072(14) -0.069(10)
C93 0.081(7) 0.042(5) 0.155(10) 0.010(6) -0.042(6) -0.015(5)
C94 0.108(8) 0.048(6) 0.162(11) 0.001(6) -0.039(7) -0.015(5)
C95 0.095(8) 0.069(7) 0.217(14) 0.016(8) -0.066(9) -0.013(6)
C97 0.32(3) 0.176(18) 0.55(5) 0.16(2) -0.35(4) -0.104(19)
C99 0.094(7) 0.070(6) 0.085(7) 0.021(5) -0.045(6) -0.033(5)
C100 0.110(8) 0.106(8) 0.084(7) 0.040(6) -0.030(6) -0.059(7)
C102 0.30(2) 0.225(19) 0.106(11) 0.052(12) 0.018(13) -0.167(18)
C105 0.051(6) 0.085(7) 0.065(6) -0.023(5) 0.005(4) 0.011(5)
C106 0.054(6) 0.081(7) 0.074(6) -0.012(5) 0.021(4) 0.007(5)
C107 0.057(7) 0.076(8) 0.130(9) -0.006(6) -0.002(6) 0.016(6)
C108 0.038(6) 0.111(10) 0.158(11) 0.012(8) -0.017(6) 0.013(6)
C109 0.043(6) 0.083(8) 0.112(8) -0.006(6) -0.009(5) 0.012(5)
C110 0.047(5) 0.084(7) 0.067(6) -0.024(5) 0.003(4) 0.007(5)
C111 0.052(5) 0.112(8) 0.088(7) -0.063(6) -0.024(5) 0.031(5)
C112 0.038(4) 0.057(5) 0.084(6) -0.040(4) -0.025(4) 0.012(4)
C113 0.049(5) 0.061(5) 0.074(6) -0.043(4) -0.018(4) 0.007(4)
C114 0.057(6) 0.066(5) 0.097(7) -0.039(5) -0.048(5) 0.012(4)
C115 0.048(5) 0.080(6) 0.095(7) -0.025(5) -0.033(5) -0.007(4)
C116 0.041(5) 0.061(5) 0.084(6) -0.028(4) -0.023(4) -0.004(4)
C117 0.046(5) 0.050(4) 0.076(6) -0.037(4) -0.019(4) 0.001(3)
C118 0.034(4) 0.045(4) 0.068(5) -0.021(4) -0.013(3) 0.001(3)
C119 0.032(4) 0.055(4) 0.060(4) -0.024(4) -0.010(3) -0.002(3)
C120 0.039(4) 0.056(4) 0.066(5) -0.025(4) -0.015(4) -0.004(3)
C121 0.036(4) 0.084(6) 0.077(5) -0.033(5) -0.001(4) -0.021(4)
C122 0.041(4) 0.082(6) 0.074(5) -0.051(5) 0.004(4) -0.020(4)
C123 0.042(4) 0.080(6) 0.070(5) -0.039(4) -0.007(4) -0.013(4)
C124 0.026(4) 0.063(5) 0.064(5) -0.031(4) -0.001(3) -0.006(3)
C125 0.031(4) 0.068(5) 0.076(5) -0.040(4) -0.008(3) -0.003(3)
C126 0.033(4) 0.057(5) 0.088(7) -0.019(5) 0.004(4) -0.005(4)
C127 0.033(4) 0.054(5) 0.081(6) -0.025(4) 0.002(4) -0.008(3)
C128 0.043(5) 0.066(6) 0.084(6) -0.039(5) 0.012(4) -0.009(4)
C129 0.051(5) 0.056(6) 0.103(8) -0.029(5) 0.017(5) -0.006(4)
C130 0.035(5) 0.066(6) 0.109(8) -0.016(6) 0.022(5) -0.006(4)
C131 0.032(4) 0.063(5) 0.082(6) -0.016(5) 0.017(4) -0.009(4)
C132 0.037(5) 0.069(6) 0.081(6) -0.009(4) 0.014(4) 0.005(4)
C134 0.087(9) 0.181(14) 0.170(14) -0.060(11) 0.014(8) 0.025(9)
C139 0.048(5) 0.070(5) 0.082(6) -0.033(4) -0.024(4) 0.003(4)
C140 0.071(6) 0.064(5) 0.080(6) -0.035(4) -0.030(4) 0.007(4)
C141 0.060(5) 0.076(6) 0.088(6) -0.035(5) -0.002(4) -0.006(4)
C142 0.100(7) 0.061(5) 0.099(7) -0.040(5) -0.034(6) 0.008(5)
C143 0.125(9) 0.073(7) 0.127(9) -0.053(6) -0.023(7) -0.003(6)
C145 0.028(4) 0.070(5) 0.076(5) -0.033(4) -0.005(4) 0.001(3)
C146 0.039(4) 0.069(5) 0.085(6) -0.026(5) -0.009(4) -0.009(4)
C147 0.074(7) 0.100(7) 0.098(7) -0.031(6) -0.029(5) 0.015(5)
C148 0.100(8) 0.083(7) 0.165(11) -0.053(7) -0.061(8) 0.004(6)
C149 0.212(18) 0.136(12) 0.25(2) -0.119(14) -0.124(15) 0.073(12)
C150 0.27(2) 0.112(11) 0.180(15) -0.065(10) -0.131(15) 0.049(12)
C151 0.048(5) 0.095(7) 0.085(7) -0.012(5) 0.015(4) -0.002(5)
C152 0.058(6) 0.115(9) 0.083(7) -0.025(6) 0.015(5) 0.004(5)
C153 0.126(12) 0.184(16) 0.127(12) -0.042(11) 0.011(9) 0.007(10)
N1S 0.070(5) 0.110(7) 0.085(6) -0.034(5) 0.007(4) -0.023(4)
C1S 0.184(15) 0.184(14) 0.085(9) -0.047(9) 0.007(9) -0.009(11)
N2S 0.120(8) 0.085(6) 0.136(8) -0.005(6) -0.046(6) -0.036(6)
C2S 0.067(6) 0.111(8) 0.086(8) -0.035(6) 0.003(6) -0.017(6)
C4S 0.125(10) 0.083(8) 0.148(11) 0.006(8) -0.069(8) -0.044(7)
O1S 0.062(10) 0.116(13) 0.50(4) -0.14(2) -0.127(17) 0.016(9)
O2S 0.098(13) 0.25(3) 0.48(4) -0.27(3) -0.19(2) 0.099(16)
C1Z 0.122(15) 0.178(18) 0.102(14) -0.026(13) -0.031(12) -0.008(13)
C2Z 0.096(13) 0.158(17) 0.119(14) -0.040(12) -0.015(11) 0.050(12)
C3Z 0.107(16) 0.17(2) 0.17(2) 0.028(17) -0.024(16) 0.046(15)
C4Z 0.141(19) 0.158(19) 0.134(18) -0.021(15) -0.062(15) 0.051(15)
C5Z 0.145(19) 0.17(2) 0.17(2) -0.028(18) -0.043(16) 0.039(16)
C6Z 0.116(15) 0.162(18) 0.138(17) 0.016(14) -0.055(13) -0.011(14)
C7Z 0.134(18) 0.20(2) 0.19(2) 0.03(2) -0.055(18) -0.013(18)
C8Z 0.18(2) 0.20(2) 0.111(18) 0.024(16) -0.062(16) -0.041(18)
C9Z 0.154(17) 0.205(19) 0.108(14) -0.059(13) -0.046(13) -0.018(15)
C10Z 0.146(17) 0.23(2) 0.082(13) -0.047(14) -0.023(12) 0.009(16)
C11Z 0.24(2) 0.29(3) 0.092(15) -0.070(17) 0.043(16) -0.04(2)
C12Z 0.23(2) 0.24(2) 0.039(9) -0.027(12) 0.011(11) -0.138(17)
C13Z 0.19(2) 0.28(2) 0.119(16) -0.066(16) -0.042(14) -0.108(18)
C14Z 0.107(14) 0.27(2) 0.140(16) -0.030(16) -0.025(12) -0.086(14)
C15Z 0.086(12) 0.195(18) 0.103(13) -0.056(12) -0.029(10) -0.049(12)
C16Z 0.050(10) 0.173(18) 0.161(17) -0.031(14) -0.029(11) -0.007(11)
C17Z 0.154(19) 0.17(2) 0.093(14) -0.039(13) -0.022(12) 0.124(17)
C19Z 0.24(4) 0.98(15) 0.35(6) -0.47(8) 0.11(4) -0.35(7)

loop_
_atom_type_symbol
_atom_type_description
_atom_type_scat_dispersion_real
_atom_type_scat_dispersion_imag
_atom_type_scat_source
C C 0.0033 0.0016 'International Tables Vol C Tables 4.2.6.8 and 6.1.1.4'
H H 0.0000 0.0000 'International Tables Vol C Tables 4.2.6.8 and 6.1.1.4'
N N 0.0061 0.0033 'International Tables Vol C Tables 4.2.6.8 and 6.1.1.4'
O O 0.0106 0.0060 'International Tables Vol C Tables 4.2.6.8 and 6.1.1.4'

loop_
_geom_angle_atom_site_label_1
_geom_angle_atom_site_label_2
_geom_angle_atom_site_label_3
_geom_angle
_geom_angle_site_symmetry_1
C3 O1 H1O 109.5 .
C6 C1 C2 123.2(7) .
C6 C1 H1 118.4 .
C2 C1 H1 118.4 .
C4 O2 H2O 109.5 .
C3 C2 C1 117.7(7) .
C3 C2 C28 120.3(8) .
C1 C2 C28 122.0(7) .
C5 O3 H3O 109.5 .
O1 C3 C2 120.7(8) .
O1 C3 C4 118.5(7) .
C2 C3 C4 120.8(8) .
C10 O4 H4O 109.5 .
C5 C4 O2 118.0(9) .
C5 C4 C3 120.6(8) .
O2 C4 C3 121.3(9) .
C11 O5 H5O 109.5 .
C4 C5 C6 121.2(8) .
C4 C5 O3 120.1(8) .
C6 C5 O3 118.7(9) .
C12 O6 H6O 109.5 .
C1 C6 C5 116.5(8) .
C1 C6 C7 122.2(7) .
C5 C6 C7 121.3(8) .
C17 O7 H7O 109.5 .
C9 C7 C29 115.4(7) .
C9 C7 C6 111.3(6) .
C29 C7 C6 111.6(6) .
C9 C7 H7 105.9 .
C29 C7 H7 105.9 .
C6 C7 H7 105.9 .
C18 O8 H8O 109.5 .
C13 C8 C9 124.3(7) .
C13 C8 H8 117.8 .
C9 C8 H8 117.8 .
C19 O9 H9O 109.5 .
C10 C9 C8 116.3(7) .
C10 C9 C7 122.0(7) .
C8 C9 C7 121.8(7) .
C24 O10 H10O 109.5 .
C11 C10 O4 119.2(8) .
C11 C10 C9 121.0(9) .
O4 C10 C9 119.8(8) .
C25 O11 H11O 109.5 .
C12 C11 C10 121.8(8) .
C12 C11 O5 119.8(9) .
C10 C11 O5 118.4(10) .
C26 O12 H12O 109.5 .
C11 C12 O6 118.8(9) .
C11 C12 C13 120.7(8) .
O6 C12 C13 120.6(10) .
C55 O13 H13O 109.5 .
C8 C13 C12 115.9(8) .
C8 C13 C14 122.9(7) .
C12 C13 C14 121.2(7) .
C56 O14 H14O 109.5 .
C16 C14 C13 110.4(6) .
C16 C14 C35 113.4(7) .
C13 C14 C35 112.5(6) .
C16 C14 H14 106.7 .
C13 C14 H14 106.7 .
C35 C14 H14 106.7 .
C57 O15 H15O 109.5 .
C20 C15 C16 122.0(7) .
C20 C15 H15 119.0 .
C16 C15 H15 119.0 .
C62 O16 H16O 109.5 .
C17 C16 C15 117.7(7) .
C17 C16 C14 121.1(7) .
C15 C16 C14 121.1(6) .
C63 O17 H17O 109.5 .
C16 C17 C18 120.9(8) .
C16 C17 O7 119.9(7) .
C18 C17 O7 119.2(7) .
C64 O18 H18O 109.5 .
C19 C18 O8 122.1(8) .
C19 C18 C17 119.5(8) .
O8 C18 C17 118.3(9) .
C69 O19 H19O 109.5 .
C18 C19 C20 122.1(7) .
C18 C19 O9 118.0(8) .
C20 C19 O9 119.9(8) .
C70 O20 H20O 109.5 .
C19 C20 C15 117.7(8) .
C19 C20 C21 121.1(7) .
C15 C20 C21 121.2(7) .
C71 O21 H21O 109.5 .
C23 C21 C20 114.1(6) .
C23 C21 C41 112.1(7) .
C20 C21 C41 111.6(6) .
C23 C21 H21 106.1 .
C20 C21 H21 106.1 .
C41 C21 H21 106.1 .
C76 O22 H22O 109.5 .
C23 C22 C27 123.1(8) .
C23 C22 H22 118.5 .
C27 C22 H22 118.5 .
C77 O23 H23O 109.5 .
C22 C23 C24 117.4(7) .
C22 C23 C21 123.3(7) .
C24 C23 C21 119.3(7) .
C78 O24 H24O 109.5 .
O10 C24 C25 123.1(8) .
O10 C24 C23 119.9(7) .
C25 C24 C23 117.0(9) .
C107 O25 H25O 109.5 .
C26 C25 C24 123.9(9) .
C26 C25 O11 120.8(8) .
C24 C25 O11 115.2(10) .
C108 O26 H26O 109.5 .
C25 C26 C27 120.6(7) .
C25 C26 O12 119.1(8) .
C27 C26 O12 120.3(8) .
C109 O27 H27O 109.5 .
C26 C27 C22 117.9(8) .
C26 C27 C28 120.3(7) .
C22 C27 C28 121.8(8) .
C114 O28 H28O 109.5 .
C27 C28 C2 111.3(6) .
C27 C28 C47 113.3(6) .
C2 C28 C47 112.1(7) .
C27 C28 H28 106.5 .
C2 C28 H28 106.5 .
C47 C28 H28 106.5 .
C115 O29 H29O 109.5 .
C7 C29 C30 114.9(7) .
C7 C29 H29A 108.5 .
C30 C29 H29A 108.6 .
C7 C29 H29B 108.5 .
C30 C29 H29B 108.5 .
H29A C29 H29B 107.5 .
C116 O30 H30O 109.5 .
C31 C30 C29 114.7(8) .
C31 C30 H30A 108.6 .
C29 C30 H30A 108.6 .
C31 C30 H30B 108.6 .
C29 C30 H30B 108.6 .
H30A C30 H30B 107.6 .
C121 O31 H31O 109.5 .
C30 C31 C32 117.5(12) .
C30 C31 H31A 107.9 .
C32 C31 H31A 107.9 .
C30 C31 H31B 107.9 .
C32 C31 H31B 107.9 .
H31A C31 H31B 107.2 .
C122 O32 H32O 109.5 .
C33 C32 C31 107.0(16) .
C33 C32 H32A 110.3 .
C31 C32 H32A 110.3 .
C33 C32 H32B 110.3 .
C31 C32 H32B 110.3 .
H32A C32 H32B 108.6 .
C123 O33 H33O 109.5 .
C32 C33 C34 109.4(17) .
C32 C33 H33A 109.8 .
C34 C33 H33A 109.8 .
C32 C33 H33B 109.8 .
C34 C33 H33B 109.8 .
H33A C33 H33B 108.2 .
C128 O34 H34O 109.5 .
C33 C34 H34A 109.5 .
C33 C34 H34B 109.5 .
H34A C34 H34B 109.5 .
C33 C34 H34C 109.5 .
H34A C34 H34C 109.5 .
H34B C34 H34C 109.5 .
C129 O35 H35O 109.5 .
C36 C35 C14 111.7(7) .
C36 C35 H35A 109.3 .
C14 C35 H35A 109.3 .
C36 C35 H35B 109.3 .
C14 C35 H35B 109.3 .
H35A C35 H35B 107.9 .
C130 O36 H36O 109.5 .
C37 C36 C35 113.2(7) .
C37 C36 H36A 108.9 .
C35 C36 H36A 108.9 .
C37 C36 H36B 108.9 .
C35 C36 H36B 108.9 .
H36A C36 H36B 107.7 .
C38 C37 C36 110.5(9) .
C38 C37 H37A 109.5 .
C36 C37 H37A 109.5 .
C38 C37 H37B 109.5 .
C36 C37 H37B 109.5 .
H37A C37 H37B 108.1 .
C37 C38 C39 108.5(13) .
C37 C38 H38A 110.0 .
C39 C38 H38A 110.0 .
C37 C38 H38B 110.0 .
C39 C38 H38B 110.0 .
H38A C38 H38B 108.4 .
C40 C39 C38 108.3(13) .
C40 C39 H39A 110.0 .
C38 C39 H39A 110.0 .
C40 C39 H39B 110.0 .
C38 C39 H39B 110.0 .
H39A C39 H39B 108.4 .
C42 C41 C21 111.7(8) .
C42 C41 H41A 109.3 .
C21 C41 H41A 109.3 .
C42 C41 H41B 109.3 .
C21 C41 H41B 109.3 .
H41A C41 H41B 107.9 .
C43 C42 C41 114.9(9) .
C43 C42 H42A 108.5 .
C41 C42 H42A 108.5 .
C43 C42 H42B 108.6 .
C41 C42 H42B 108.5 .
H42A C42 H42B 107.5 .
C42 C43 C44 111.9(14) .
C42 C43 H43A 109.3 .
C44 C43 H43A 109.2 .
C42 C43 H43B 109.2 .
C44 C43 H43B 109.2 .
H43A C43 H43B 107.9 .
C45 C44 C43 116.6(18) .
C45 C44 H44A 108.2 .
C43 C44 H44A 108.2 .
C45 C44 H44B 108.1 .
C43 C44 H44B 108.1 .
H44A C44 H44B 107.3 .
C46 C45 C44 109.5(18) .
C46 C45 H45A 109.8 .
C44 C45 H45A 109.8 .
C46 C45 H45B 109.8 .
C44 C45 H45B 109.8 .
H45A C45 H45B 108.2 .
C45 C46 H46A 109.5 .
C45 C46 H46B 109.5 .
H46A C46 H46B 109.5 .
C45 C46 H46C 109.5 .
H46A C46 H46C 109.5 .
H46B C46 H46C 109.5 .
C48 C47 C28 113.3(7) .
C48 C47 H47A 108.9 .
C28 C47 H47A 108.9 .
C48 C47 H47B 108.9 .
C28 C47 H47B 108.9 .
H47A C47 H47B 107.7 .
C47 C48 C49 110.9(8) .
C47 C48 H48A 109.5 .
C49 C48 H48A 109.5 .
C47 C48 H48B 109.5 .
C49 C48 H48B 109.5 .
H48A C48 H48B 108.0 .
C48 C49 C50 112.3(12) .
C48 C49 H49A 109.1 .
C50 C49 H49A 109.1 .
C48 C49 H49B 109.1 .
C50 C49 H49B 109.1 .
H49A C49 H49B 107.9 .
C51 C50 C49 113.4(16) .
C51 C50 H50A 108.9 .
C49 C50 H50A 108.9 .
C51 C50 H50B 108.9 .
C49 C50 H50B 108.9 .
H50A C50 H50B 107.7 .
C50 C51 C52 99.7(16) .
C50 C51 H51A 111.9 .
C52 C51 H51A 111.8 .
C50 C51 H51B 111.8 .
C52 C51 H51B 111.8 .
H51A C51 H51B 109.6 .
C51 C52 H52A 109.5 .
C51 C52 H52B 109.5 .
H52A C52 H52B 109.5 .
C51 C52 H52C 109.5 .
H52A C52 H52C 109.5 .
H52B C52 H52C 109.5 .
C58 C53 C54 122.7(8) .
C58 C53 H53 118.6 .
C54 C53 H53 118.6 .
C55 C54 C53 116.9(7) .
C55 C54 C80 120.6(7) .
C53 C54 C80 122.6(7) .
O13 C55 C54 120.6(8) .
O13 C55 C56 118.4(8) .
C54 C55 C56 120.9(7) .
O14 C56 C57 120.5(8) .
O14 C56 C55 119.9(8) .
C57 C56 C55 119.7(8) .
C58 C57 C56 120.3(8) .
C58 C57 O15 122.5(7) .
C56 C57 O15 117.2(8) .
C53 C58 C57 119.5(7) .
C53 C58 C59 121.0(7) .
C57 C58 C59 119.4(7) .
C81 C59 C61 114.6(7) .
C81 C59 C58 112.4(6) .
C61 C59 C58 109.9(5) .
C81 C59 H59 106.5 .
C61 C59 H59 106.5 .
C58 C59 H59 106.5 .
C61 C60 C65 124.3(7) .
C61 C60 H60 117.9 .
C65 C60 H60 117.9 .
C60 C61 C62 117.3(7) .
C60 C61 C59 122.6(6) .
C62 C61 C59 120.1(7) .
O16 C62 C63 117.8(7) .
O16 C62 C61 122.0(7) .
C63 C62 C61 120.2(7) .
C62 C63 C64 120.6(7) .
C62 C63 O17 121.1(8) .
C64 C63 O17 118.2(7) .
C65 C64 C63 121.2(7) .
C65 C64 O18 121.4(7) .
C63 C64 O18 117.4(7) .
C64 C65 C60 116.3(7) .
C64 C65 C66 121.7(7) .
C60 C65 C66 121.9(7) .
C65 C66 C68 109.6(6) .
C65 C66 C87 113.3(7) .
C68 C66 C87 113.5(7) .
C65 C66 H66 106.7 .
C68 C66 H66 106.7 .
C87 C66 H66 106.7 .
C68 C67 C72 123.0(9) .
C68 C67 H67 118.5 .
C72 C67 H67 118.5 .
C67 C68 C69 117.8(10) .
C67 C68 C66 122.7(8) .
C69 C68 C66 119.5(9) .
C70 C69 O19 117.7(9) .
C70 C69 C68 121.5(11) .
O19 C69 C68 120.7(10) .
O20 C70 C69 122.9(12) .
O20 C70 C71 117.9(12) .
C69 C70 C71 119.2(10) .
O21 C71 C72 123.4(11) .
O21 C71 C70 117.2(10) .
C72 C71 C70 119.4(10) .
C71 C72 C67 119.1(10) .
C71 C72 C73 118.3(10) .
C67 C72 C73 122.6(8) .
C75 C73 C93 116.1(9) .
C75 C73 C72 112.1(7) .
C93 C73 C72 109.4(9) .
C75 C73 H73 106.2 .
C93 C73 H73 106.2 .
C72 C73 H73 106.2 .
C75 C74 C79 123.4(8) .
C75 C74 H74 118.3 .
C79 C74 H74 118.3 .
C74 C75 C76 119.4(10) .
C74 C75 C73 122.5(8) .
C76 C75 C73 118.1(10) .
O22 C76 C75 124.0(12) .
O22 C76 C77 117.9(10) .
C75 C76 C77 118.1(10) .
C78 C77 C76 121.7(9) .
C78 C77 O23 118.1(13) .
C76 C77 O23 120.1(11) .
C77 C78 O24 118.9(9) .
C77 C78 C79 120.1(11) .
O24 C78 C79 121.0(10) .
C74 C79 C78 117.2(9) .
C74 C79 C80 123.2(7) .
C78 C79 C80 119.6(9) .
C54 C80 C99 113.6(6) .
C54 C80 C79 112.1(6) .
C99 C80 C79 111.0(7) .
C54 C80 H80 106.5 .
C99 C80 H80 106.6 .
C79 C80 H80 106.5 .
C59 C81 C82 114.9(9) .
C59 C81 H81A 108.5 .
C82 C81 H81A 108.5 .
C59 C81 H81B 108.5 .
C82 C81 H81B 108.6 .
H81A C81 H81B 107.5 .
C83 C82 C81 118.6(15) .
C83 C82 H82A 107.6 .
C81 C82 H82A 107.6 .
C83 C82 H82B 107.7 .
C81 C82 H82B 107.7 .
H82A C82 H82B 107.1 .
C82 C83 C84 111.9(16) .
C82 C83 H83A 109.3 .
C84 C83 H83A 109.3 .
C82 C83 H83B 109.2 .
C84 C83 H83B 109.2 .
H83A C83 H83B 107.9 .
C85 C84 C83 105.9(16) .
C85 C84 H84A 110.5 .
C83 C84 H84A 110.5 .
C85 C84 H84B 110.6 .
C83 C84 H84B 110.6 .
H84A C84 H84B 108.7 .
C84 C85 C86 112.7(18) .
C84 C85 H85A 109.1 .
C86 C85 H85A 109.1 .
C84 C85 H85B 109.0 .
C86 C85 H85B 109.0 .
H85A C85 H85B 107.8 .
C85 C86 H86A 109.5 .
C85 C86 H86B 109.5 .
H86A C86 H86B 109.5 .
C85 C86 H86C 109.4 .
H86A C86 H86C 109.5 .
H86B C86 H86C 109.5 .
C88 C87 C66 111.6(8) .
C88 C87 H87A 109.3 .
C66 C87 H87A 109.3 .
C88 C87 H87B 109.3 .
C66 C87 H87B 109.3 .
H87A C87 H87B 108.0 .
C87 C88 C89 111.7(9) .
C87 C88 H88A 109.3 .
C89 C88 H88A 109.3 .
C87 C88 H88B 109.3 .
C89 C88 H88B 109.3 .
H88A C88 H88B 107.9 .
C90 C89 C88 112.5(13) .
C90 C89 H89A 109.1 .
C88 C89 H89A 109.1 .
C90 C89 H89B 109.1 .
C88 C89 H89B 109.1 .
H89A C89 H89B 107.8 .
C89 C90 C91 114.1(16) .
C89 C90 H90A 108.7 .
C91 C90 H90A 108.7 .
C89 C90 H90B 108.7 .
C91 C90 H90B 108.7 .
H90A C90 H90B 107.6 .
C90 C91 C92 106.2(16) .
C90 C91 H91A 110.5 .
C92 C91 H91A 110.5 .
C90 C91 H91B 110.5 .
C92 C91 H91B 110.5 .
H91A C91 H91B 108.7 .
C91 C92 H92A 109.5 .
C91 C92 H92B 109.5 .
H92A C92 H92B 109.5 .
C91 C92 H92C 109.5 .
H92A C92 H92C 109.5 .
H92B C92 H92C 109.5 .
C94 C93 C73 112.7(9) .
C94 C93 H93A 109.1 .
C73 C93 H93A 109.1 .
C94 C93 H93B 109.0 .
C73 C93 H93B 109.0 .
H93A C93 H93B 107.8 .
C95 C94 C93 115.2(10) .
C95 C94 H94A 108.5 .
C93 C94 H94A 108.5 .
C95 C94 H94B 108.5 .
C93 C94 H94B 108.5 .
H94A C94 H94B 107.5 .
C96 C95 C94 116.9(12) .
C96 C95 H95A 108.1 .
C94 C95 H95A 108.1 .
C96 C95 H95B 108.1 .
C94 C95 H95B 108.1 .
H95A C95 H95B 107.3 .
C95 C96 C97 109.1(15) .
C95 C96 H96A 109.9 .
C97 C96 H96A 109.9 .
C95 C96 H96B 109.9 .
C97 C96 H96B 109.8 .
H96A C96 H96B 108.3 .
C98 C97 C96 107.4(18) .
C98 C97 H97A 110.2 .
C96 C97 H97A 110.2 .
C98 C97 H97B 110.2 .
C96 C97 H97B 110.3 .
H97A C97 H97B 108.5 .
C97 C98 H98A 109.5 .
C97 C98 H98B 109.5 .
H98A C98 H98B 109.5 .
C97 C98 H98C 109.4 .
H98A C98 H98C 109.5 .
H98B C98 H98C 109.5 .
C100 C99 C80 112.0(8) .
C100 C99 H99A 109.2 .
C80 C99 H99A 109.2 .
C100 C99 H99B 109.2 .
C80 C99 H99B 109.2 .
H99A C99 H99B 107.9 .
C99 C100 C101 111.2(9) .
C99 C100 H10A 109.4 .
C101 C100 H10A 109.4 .
C99 C100 H10B 109.4 .
C101 C100 H10B 109.4 .
H10A C100 H10B 108.0 .
C101 C102 C103 103.4(14) .
C101 C102 H10C 111.1 .
C103 C102 H10C 111.1 .
C101 C102 H10D 111.1 .
C103 C102 H10D 111.1 .
H10C C102 H10D 109.0 .
C103 C104 H10E 109.5 .
C103 C104 H10F 109.5 .
H10E C104 H10F 109.5 .
C103 C104 H10G 109.4 .
H10E C104 H10G 109.5 .
H10F C104 H10G 109.5 .
C110 C105 C106 123.3(9) .
C110 C105 H105 118.3 .
C106 C105 H105 118.3 .
C105 C106 C107 114.9(11) .
C105 C106 C132 122.5(8) .
C107 C106 C132 122.5(10) .
C108 C107 C106 123.2(12) .
C108 C107 O25 119.5(10) .
C106 C107 O25 117.3(12) .
C107 C108 C109 119.7(10) .
C107 C108 O26 121.0(14) .
C109 C108 O26 119.2(13) .
C110 C109 C108 120.5(11) .
C110 C109 O27 122.3(11) .
C108 C109 O27 117.1(9) .
C109 C110 C105 118.2(10) .
C109 C110 C111 121.8(10) .
C105 C110 C111 120.0(8) .
C113 C111 C110 112.9(6) .
C113 C111 C133 112.7(7) .
C110 C111 C133 113.4(8) .
C113 C111 H111 105.6 .
C110 C111 H111 105.6 .
C133 C111 H111 105.6 .
C117 C112 C113 123.4(7) .
C117 C112 H112 118.3 .
C113 C112 H112 118.3 .
C114 C113 C112 117.1(8) .
C114 C113 C111 121.6(7) .
C112 C113 C111 121.3(7) .
C115 C114 O28 119.9(8) .
C115 C114 C113 120.2(7) .
O28 C114 C113 119.8(9) .
C116 C115 C114 121.6(8) .
C116 C115 O29 119.7(9) .
C114 C115 O29 118.7(8) .
C115 C116 O30 119.7(7) .
C115 C116 C117 121.1(8) .
O30 C116 C117 119.2(7) .
C116 C117 C112 116.5(7) .
C116 C117 C118 122.4(7) .
C112 C117 C118 120.9(6) .
C117 C118 C120 112.6(5) .
C117 C118 C139 113.0(6) .
C120 C118 C139 112.8(6) .
C117 C118 H118 105.9 .
C120 C118 H118 105.9 .
C139 C118 H118 105.9 .
C120 C119 C124 124.5(6) .
C120 C119 H119 117.7 .
C124 C119 H119 117.7 .
C121 C120 C119 115.8(7) .
C121 C120 C118 121.5(7) .
C119 C120 C118 122.5(6) .
C122 C121 C120 123.5(7) .
C122 C121 O31 116.7(7) .
C120 C121 O31 119.7(7) .
C121 C122 O32 121.1(7) .
C121 C122 C123 119.4(7) .
O32 C122 C123 119.5(7) .
O33 C123 C124 121.2(7) .
O33 C123 C122 118.6(6) .
C124 C123 C122 120.2(7) .
C119 C124 C123 116.4(6) .
C119 C124 C125 123.6(6) .
C123 C124 C125 120.0(6) .
C127 C125 C124 110.9(6) .
C127 C125 C145 113.3(6) .
C124 C125 C145 111.8(6) .
C127 C125 H125 106.8 .
C124 C125 H125 106.8 .
C145 C125 H125 106.8 .
C127 C126 C131 123.6(8) .
C127 C126 H126 118.2 .
C131 C126 H126 118.2 .
C128 C127 C126 117.5(8) .
C128 C127 C125 120.0(8) .
C126 C127 C125 122.4(7) .
C127 C128 C129 122.1(9) .
C127 C128 O34 120.5(8) .
C129 C128 O34 117.4(8) .
O35 C129 C128 122.1(10) .
O35 C129 C130 118.8(9) .
C128 C129 C130 119.0(8) .
C129 C130 O36 118.5(9) .
C129 C130 C131 121.8(9) .
O36 C130 C131 119.6(10) .
C126 C131 C130 115.8(9) .
C126 C131 C132 123.6(8) .
C130 C131 C132 120.5(8) .
C131 C132 C106 110.8(6) .
C131 C132 C151 112.4(7) .
C106 C132 C151 113.4(8) .
C131 C132 H132 106.6 .
C106 C132 H132 106.6 .
C151 C132 H132 106.6 .
C135 C134 C133 116.6(13) .
C135 C134 H13A 108.2 .
C133 C134 H13A 108.2 .
C135 C134 H13B 108.1 .
C133 C134 H13B 108.1 .
H13A C134 H13B 107.3 .
C134 C135 C136 115.6(16) .
C134 C135 H13C 108.4 .
C136 C135 H13C 108.4 .
C134 C135 H13D 108.4 .
C136 C135 H13D 108.4 .
H13C C135 H13D 107.4 .
C140 C139 C118 111.7(6) .
C140 C139 H13E 109.3 .
C118 C139 H13E 109.3 .
C140 C139 H13F 109.3 .
C118 C139 H13F 109.3 .
H13E C139 H13F 107.9 .
C141 C140 C139 112.3(7) .
C141 C140 H14A 109.1 .
C139 C140 H14A 109.1 .
C141 C140 H14B 109.2 .
C139 C140 H14B 109.2 .
H14A C140 H14B 107.9 .
C140 C141 C142 113.5(7) .
C140 C141 H14C 108.9 .
C142 C141 H14C 108.9 .
C140 C141 H14D 108.9 .
C142 C141 H14D 108.9 .
H14C C141 H14D 107.7 .
C143 C142 C141 112.4(8) .
C143 C142 H14E 109.1 .
C141 C142 H14E 109.1 .
C143 C142 H14F 109.1 .
C141 C142 H14F 109.1 .
H14E C142 H14F 107.8 .
C142 C143 C144 111.2(9) .
C142 C143 H14G 109.4 .
C144 C143 H14G 109.4 .
C142 C143 H14H 109.4 .
C144 C143 H14H 109.4 .
H14G C143 H14H 108.0 .
C143 C144 H14I 109.5 .
C143 C144 H14J 109.5 .
H14I C144 H14J 109.5 .
C143 C144 H14K 109.5 .
H14I C144 H14K 109.5 .
H14J C144 H14K 109.5 .
C146 C145 C125 112.5(6) .
C146 C145 H14L 109.1 .
C125 C145 H14L 109.1 .
C146 C145 H14M 109.1 .
C125 C145 H14M 109.1 .
H14L C145 H14M 107.8 .
C145 C146 C147 114.5(7) .
C145 C146 H14N 108.6 .
C147 C146 H14N 108.6 .
C145 C146 H14X 108.7 .
C147 C146 H14X 108.6 .
H14N C146 H14X 107.6 .
C148 C147 C146 113.0(8) .
C148 C147 H14P 109.0 .
C146 C147 H14P 109.0 .
C148 C147 H14Q 109.0 .
C146 C147 H14Q 109.0 .
H14P C147 H14Q 107.8 .
C147 C148 C149 114.4(10) .
C147 C148 H14R 108.7 .
C149 C148 H14R 108.7 .
C147 C148 H14S 108.7 .
C149 C148 H14S 108.6 .
H14R C148 H14S 107.6 .
C148 C149 C150 108.4(12) .
C148 C149 H14T 110.0 .
C150 C149 H14T 110.0 .
C148 C149 H14U 110.0 .
C150 C149 H14U 110.0 .
H14T C149 H14U 108.4 .
C149 C150 H15A 109.5 .
C149 C150 H15B 109.5 .
H15A C150 H15B 109.5 .
C149 C150 H15C 109.5 .
H15A C150 H15C 109.5 .
H15B C150 H15C 109.5 .
C132 C151 C152 114.3(8) .
C132 C151 H15D 108.7 .
C152 C151 H15D 108.7 .
C132 C151 H15E 108.7 .
C152 C151 H15E 108.7 .
H15D C151 H15E 107.6 .
C153 C152 C151 116.0(10) .
C153 C152 H15F 108.3 .
C151 C152 H15F 108.3 .
C153 C152 H15G 108.3 .
C151 C152 H15G 108.3 .
H15F C152 H15G 107.4 .
C152 C153 C154 106.9(13) .
C152 C153 H15H 110.3 .
C154 C153 H15H 110.3 .
C152 C153 H15I 110.3 .
C154 C153 H15I 110.3 .
H15H C153 H15I 108.6 .
C155 C154 C153 115.9(16) .
C155 C154 H15J 108.3 .
C153 C154 H15J 108.3 .
C155 C154 H15K 108.3 .
C153 C154 H15K 108.3 .
H15J C154 H15K 107.4 .
C156 C155 C154 115.3(18) .
C156 C155 H15L 108.5 .
C154 C155 H15L 108.5 .
C156 C155 H15M 108.4 .
C154 C155 H15M 108.5 .
H15L C155 H15M 107.5 .
C2S C1S H1S1 109.5 .
C2S C1S H1S2 109.5 .
H1S1 C1S H1S2 109.5 .
C2S C1S H1S3 109.5 .
H1S1 C1S H1S3 109.5 .
H1S2 C1S H1S3 109.5 .
N1S C2S C1S 177.0(13) .
N2S C4S C3S 177.7(18) .
C9Z C1Z C2Z 126(3) .
C9Z C1Z C6Z 115(2) .
C2Z C1Z C6Z 119(2) .
C3Z C2Z C1Z 127(3) .
C3Z C2Z C16Z 117(2) .
C1Z C2Z C16Z 116(2) .
C2Z C3Z C4Z 114(2) .
C2Z C3Z C17Z 127(3) .
C4Z C3Z C17Z 118(3) .
C5Z C4Z C3Z 127(3) .
C5Z C4Z H4Z 116.4 .
C3Z C4Z H4Z 116.4 .
C4Z C5Z C6Z 116(2) .
C4Z C5Z H5Z 121.8 .
C6Z C5Z H5Z 121.8 .
C1Z C6Z C7Z 118(2) .
C1Z C6Z C5Z 116(2) .
C7Z C6Z C5Z 126(2) .
C8Z C7Z C6Z 128(3) .
C8Z C7Z H7Z 116.2 .
C6Z C7Z H7Z 116.2 .
C7Z C8Z C10Z 112(3) .
C7Z C8Z H8Z 123.9 .
C10Z C8Z H8Z 123.9 .
C1Z C9Z C10Z 125(3) .
C1Z C9Z C14Z 119(3) .
C10Z C9Z C14Z 116(2) .
C11Z C10Z C9Z 125(3) .
C11Z C10Z C8Z 112(2) .
C9Z C10Z C8Z 122(3) .
C10Z C11Z C12Z 120(2) .
C10Z C11Z H11Z 119.9 .
C12Z C11Z H11Z 119.9 .
C13Z C12Z C11Z 120(2) .
C13Z C12Z H12Z 119.9 .
C11Z C12Z H12Z 119.9 .
C12Z C13Z C14Z 120(2) .
C12Z C13Z H13Z 120.2 .
C14Z C13Z H13Z 120.2 .
C9Z C14Z C15Z 116(2) .
C9Z C14Z C13Z 118.5(18) .
C15Z C14Z C13Z 126(2) .
C16Z C15Z C14Z 127(2) .
C16Z C15Z H15Z 116.6 .
C14Z C15Z H15Z 116.6 .
C15Z C16Z C2Z 115.6(19) .
C15Z C16Z H16Z 122.2 .
C2Z C16Z H16Z 122.2 .
C18Z C17Z C3Z 111.7(19) .
C100 C101 C102 111.6(10) .
C100 C101 H10H 109.3 .
C102 C101 H10H 109.3 .
C100 C101 H10I 109.3 .
C102 C101 H10I 109.3 .
H10H C101 H10I 108.0 .
C104 C103 C102 104.2(15) .
C104 C103 H10J 110.9 .
C102 C103 H10J 110.9 .
C104 C103 H10K 111.0 .
C102 C103 H10K 110.9 .
H10J C103 H10K 108.9 .
C134 C133 C111 113.1(9) .
C134 C133 H13G 109.0 .
C111 C133 H13G 109.0 .
C134 C133 H13H 108.9 .
C111 C133 H13H 109.0 .
H13G C133 H13H 107.8 .
C137 C136 C135 113.3(17) .
C137 C136 H13I 108.9 .
C135 C136 H13I 108.9 .
C137 C136 H13J 108.9 .
C135 C136 H13J 108.9 .
H13I C136 H13J 107.7 .
C138 C137 C136 118.9(19) .
C138 C137 H13K 107.6 .
C136 C137 H13K 107.6 .
C138 C137 H13L 107.6 .
C136 C137 H13L 107.6 .
H13K C137 H13L 107.0 .
C4S C3S H3S1 109.5 .
C4S C3S H3S2 109.5 .
H3S1 C3S H3S2 109.5 .
C4S C3S H3S3 109.5 .
H3S1 C3S H3S3 109.5 .
H3S2 C3S H3S3 109.5 .
C137 C138 H13M 109.5 .
C137 C138 H13N 109.4 .
H13M C138 H13N 109.5 .
C137 C138 H13P 109.5 .
H13M C138 H13P 109.5 .
H13N C138 H13P 109.5 .
C2Q C1Q C3Q 95(3) .
C1Q C2Q C3Q 42.9(18) .
C7Q C3Q C1Q 150(4) .
C7Q C3Q C2Q 109(3) .
C1Q C3Q C2Q 42.0(17) .
C17Z C18Z C19Z 108(3) .
C5Q C7Q C3Q 143(5) 2_666
C155 C156 H15N 109.5 .
C155 C156 H15P 109.4 .
H15N C156 H15P 109.5 .
C155 C156 H15Q 109.5 .
H15N C156 H15Q 109.5 .
H15P C156 H15Q 109.5 .
C39 C40 H40A 109.5 .
C39 C40 H40B 109.5 .
H40A C40 H40B 109.5 .
C39 C40 H40C 109.5 .
H40A C40 H40C 109.5 .
H40B C40 H40C 109.5 .

loop_
_geom_bond_atom_site_label_1
_geom_bond_atom_site_label_2
_geom_bond_distance
_geom_bond_site_symmetry_2
O1 C3 1.375(9) .
O1 H1O 0.8400 .
C1 C6 1.392(10) .
C1 C2 1.402(11) .
C1 H1 0.9500 .
O2 C4 1.378(10) .
O2 H2O 0.8400 .
C2 C3 1.378(10) .
C2 C28 1.528(11) .
O3 C5 1.404(10) .
O3 H3O 0.8400 .
C3 C4 1.381(11) .
O4 C10 1.384(11) .
O4 H4O 0.8400 .
C4 C5 1.377(12) .
O5 C11 1.405(11) .
O5 H5O 0.8400 .
C5 C6 1.400(11) .
O6 C12 1.394(10) .
O6 H6O 0.8400 .
C6 C7 1.536(11) .
O7 C17 1.422(10) .
O7 H7O 0.8400 .
C7 C9 1.484(10) .
C7 C29 1.489(11) .
C7 H7 1.0000 .
O8 C18 1.393(10) .
O8 H8O 0.8400 .
C8 C13 1.387(10) .
C8 C9 1.401(10) .
C8 H8 0.9500 .
O9 C19 1.403(9) .
O9 H9O 0.8400 .
C9 C10 1.388(11) .
O10 C24 1.362(10) .
O10 H10O 0.8400 .
C10 C11 1.370(12) .
O11 C25 1.432(12) .
O11 H11O 0.8400 .
C11 C12 1.353(14) .
O12 C26 1.398(9) .
O12 H12O 0.8400 .
C12 C13 1.418(12) .
O13 C55 1.379(9) .
O13 H13O 0.8400 .
C13 C14 1.540(12) .
O14 C56 1.378(10) .
O14 H14O 0.8400 .
C14 C16 1.532(10) .
C14 C35 1.544(11) .
C14 H14 1.0000 .
O15 C57 1.387(9) .
O15 H15O 0.8400 .
C15 C20 1.400(10) .
C15 C16 1.400(10) .
C15 H15 0.9500 .
O16 C62 1.373(9) .
O16 H16O 0.8400 .
C16 C17 1.364(10) .
O17 C63 1.389(9) .
O17 H17O 0.8400 .
C17 C18 1.408(11) .
O18 C64 1.393(9) .
O18 H18O 0.8400 .
C18 C19 1.359(12) .
O19 C69 1.395(12) .
O19 H19O 0.8400 .
C19 C20 1.364(11) .
O20 C70 1.350(12) .
O20 H20O 0.8400 .
C20 C21 1.524(11) .
O21 C71 1.365(12) .
O21 H21O 0.8400 .
C21 C23 1.513(10) .
C21 C41 1.554(12) .
C21 H21 1.0000 .
O22 C76 1.379(12) .
O22 H22O 0.8400 .
C22 C23 1.380(10) .
C22 C27 1.383(10) .
C22 H22 0.9500 .
O23 C77 1.400(11) .
O23 H23O 0.8400 .
C23 C24 1.432(12) .
O24 C78 1.388(12) .
O24 H24O 0.8400 .
C24 C25 1.363(12) .
O25 C107 1.426(14) .
O25 H25O 0.8400 .
C25 C26 1.348(13) .
O26 C108 1.408(12) .
O26 H26O 0.8400 .
C26 C27 1.352(12) .
O27 C109 1.405(13) .
O27 H27O 0.8400 .
C27 C28 1.527(11) .
O28 C114 1.376(9) .
O28 H28O 0.8400 .
C28 C47 1.551(11) .
C28 H28 1.0000 .
O29 C115 1.384(10) .
O29 H29O 0.8400 .
C29 C30 1.516(10) .
C29 H29A 0.9900 .
C29 H29B 0.9900 .
O30 C116 1.378(9) .
O30 H30O 0.8400 .
C30 C31 1.481(11) .
C30 H30A 0.9900 .
C30 H30B 0.9900 .
O31 C121 1.414(9) .
O31 H31O 0.8400 .
C31 C32 1.524(15) .
C31 H31A 0.9900 .
C31 H31B 0.9900 .
O32 C122 1.365(8) .
O32 H32O 0.8400 .
C32 C33 1.409(16) .
C32 H32A 0.9900 .
C32 H32B 0.9900 .
O33 C123 1.363(9) .
O33 H33O 0.8400 .
C33 C34 1.595(16) .
C33 H33A 0.9900 .
C33 H33B 0.9900 .
O34 C128 1.395(10) .
O34 H34O 0.8400 .
C34 H34A 0.9800 .
C34 H34B 0.9800 .
C34 H34C 0.9800 .
O35 C129 1.369(10) .
O35 H35O 0.8400 .
C35 C36 1.527(10) .
C35 H35A 0.9900 .
C35 H35B 0.9900 .
O36 C130 1.394(11) .
O36 H36O 0.8400 .
C36 C37 1.517(11) .
C36 H36A 0.9900 .
C36 H36B 0.9900 .
C37 C38 1.485(13) .
C37 H37A 0.9900 .
C37 H37B 0.9900 .
C38 C39 1.524(16) .
C38 H38A 0.9900 .
C38 H38B 0.9900 .
C39 C40 1.461(16) .
C39 H39A 0.9900 .
C39 H39B 0.9900 .
C41 C42 1.514(11) .
C41 H41A 0.9900 .
C41 H41B 0.9900 .
C42 C43 1.478(13) .
C42 H42A 0.9900 .
C42 H42B 0.9900 .
C43 C44 1.535(15) .
C43 H43A 0.9900 .
C43 H43B 0.9900 .
C44 C45 1.508(16) .
C44 H44A 0.9900 .
C44 H44B 0.9900 .
C45 C46 1.468(16) .
C45 H45A 0.9900 .
C45 H45B 0.9900 .
C46 H46A 0.9800 .
C46 H46B 0.9800 .
C46 H46C 0.9800 .
C47 C48 1.516(10) .
C47 H47A 0.9900 .
C47 H47B 0.9900 .
C48 C49 1.541(12) .
C48 H48A 0.9900 .
C48 H48B 0.9900 .
C49 C50 1.560(15) .
C49 H49A 0.9900 .
C49 H49B 0.9900 .
C50 C51 1.457(16) .
C50 H50A 0.9900 .
C50 H50B 0.9900 .
C51 C52 1.595(16) .
C51 H51A 0.9900 .
C51 H51B 0.9900 .
C52 H52A 0.9800 .
C52 H52B 0.9800 .
C52 H52C 0.9800 .
C53 C58 1.366(10) .
C53 C54 1.399(10) .
C53 H53 0.9500 .
C54 C55 1.393(11) .
C54 C80 1.484(11) .
C55 C56 1.402(12) .
C56 C57 1.380(11) .
C57 C58 1.377(11) .
C58 C59 1.565(10) .
C59 C81 1.515(10) .
C59 C61 1.527(10) .
C59 H59 1.0000 .
C60 C61 1.375(10) .
C60 C65 1.392(10) .
C60 H60 0.9500 .
C61 C62 1.383(10) .
C62 C63 1.375(11) .
C63 C64 1.382(11) .
C64 C65 1.374(10) .
C65 C66 1.525(11) .
C66 C68 1.539(13) .
C66 C87 1.546(11) .
C66 H66 1.0000 .
C67 C68 1.373(13) .
C67 C72 1.379(12) .
C67 H67 0.9500 .
C68 C69 1.401(12) .
C69 C70 1.362(15) .
C70 C71 1.438(16) .
C71 C72 1.379(13) .
C72 C73 1.573(15) .
C73 C75 1.498(15) .
C73 C93 1.542(11) .
C73 H73 1.0000 .
C74 C75 1.358(12) .
C74 C79 1.379(12) .
C74 H74 0.9500 .
C75 C76 1.382(13) .
C76 C77 1.402(16) .
C77 C78 1.358(15) .
C78 C79 1.397(11) .
C79 C80 1.568(13) .
C80 C99 1.560(10) .
C80 H80 1.0000 .
C81 C82 1.529(13) .
C81 H81A 0.9900 .
C81 H81B 0.9900 .
C82 C83 1.475(16) .
C82 H82A 0.9900 .
C82 H82B 0.9900 .
C83 C84 1.597(17) .
C83 H83A 0.9900 .
C83 H83B 0.9900 .
C84 C85 1.517(17) .
C84 H84A 0.9900 .
C84 H84B 0.9900 .
C85 C86 1.550(17) .
C85 H85A 0.9900 .
C85 H85B 0.9900 .
C86 H86A 0.9800 .
C86 H86B 0.9800 .
C86 H86C 0.9800 .
C87 C88 1.534(12) .
C87 H87A 0.9900 .
C87 H87B 0.9900 .
C88 C89 1.539(12) .
C88 H88A 0.9900 .
C88 H88B 0.9900 .
C89 C90 1.488(16) .
C89 H89A 0.9900 .
C89 H89B 0.9900 .
C90 C91 1.534(16) .
C90 H90A 0.9900 .
C90 H90B 0.9900 .
C91 C92 1.579(17) .
C91 H91A 0.9900 .
C91 H91B 0.9900 .
C92 H92A 0.9800 .
C92 H92B 0.9800 .
C92 H92C 0.9800 .
C93 C94 1.529(13) .
C93 H93A 0.9900 .
C93 H93B 0.9900 .
C94 C95 1.527(11) .
C94 H94A 0.9900 .
C94 H94B 0.9900 .
C95 C96 1.519(15) .
C95 H95A 0.9900 .
C95 H95B 0.9900 .
C96 C97 1.572(17) .
C96 H96A 0.9900 .
C96 H96B 0.9900 .
C97 C98 1.514(17) .
C97 H97A 0.9900 .
C97 H97B 0.9900 .
C98 H98A 0.9800 .
C98 H98B 0.9800 .
C98 H98C 0.9800 .
C99 C100 1.516(12) .
C99 H99A 0.9900 .
C99 H99B 0.9900 .
C100 C101 1.531(12) .
C100 H10A 0.9900 .
C100 H10B 0.9900 .
C102 C101 1.531(15) .
C102 C103 1.617(16) .
C102 H10C 0.9900 .
C102 H10D 0.9900 .
C104 C103 1.483(16) .
C104 H10E 0.9800 .
C104 H10F 0.9800 .
C104 H10G 0.9800 .
C105 C110 1.383(13) .
C105 C106 1.385(13) .
C105 H105 0.9500 .
C106 C107 1.390(14) .
C106 C132 1.515(14) .
C107 C108 1.322(17) .
C108 C109 1.396(17) .
C109 C110 1.338(12) .
C110 C111 1.538(13) .
C111 C113 1.509(12) .
C111 C133 1.559(12) .
C111 H111 1.0000 .
C112 C117 1.392(11) .
C112 C113 1.397(11) .
C112 H112 0.9500 .
C113 C114 1.392(11) .
C114 C115 1.368(12) .
C115 C116 1.363(12) .
C116 C117 1.391(10) .
C117 C118 1.511(10) .
C118 C120 1.513(10) .
C118 C139 1.548(10) .
C118 H118 1.0000 .
C119 C120 1.389(9) .
C119 C124 1.391(10) .
C119 H119 0.9500 .
C120 C121 1.367(10) .
C121 C122 1.355(10) .
C122 C123 1.404(10) .
C123 C124 1.399(10) .
C124 C125 1.538(10) .
C125 C127 1.528(11) .
C125 C145 1.549(9) .
C125 H125 1.0000 .
C126 C127 1.386(11) .
C126 C131 1.396(11) .
C126 H126 0.9500 .
C127 C128 1.379(11) .
C128 C129 1.378(12) .
C129 C130 1.385(14) .
C130 C131 1.411(13) .
C131 C132 1.510(13) .
C132 C151 1.523(11) .
C132 H132 1.0000 .
C134 C135 1.526(15) .
C134 C133 1.562(13) .
C134 H13A 0.9900 .
C134 H13B 0.9900 .
C135 C136 1.597(16) .
C135 H13C 0.9900 .
C135 H13D 0.9900 .
C139 C140 1.531(10) .
C139 H13E 0.9900 .
C139 H13F 0.9900 .
C140 C141 1.507(9) .
C140 H14A 0.9900 .
C140 H14B 0.9900 .
C141 C142 1.530(10) .
C141 H14C 0.9900 .
C141 H14D 0.9900 .
C142 C143 1.509(11) .
C142 H14E 0.9900 .
C142 H14F 0.9900 .
C143 C144 1.521(12) .
C143 H14G 0.9900 .
C143 H14H 0.9900 .
C144 H14I 0.9800 .
C144 H14J 0.9800 .
C144 H14K 0.9800 .
C145 C146 1.509(9) .
C145 H14L 0.9900 .
C145 H14M 0.9900 .
C146 C147 1.521(10) .
C146 H14N 0.9900 .
C146 H14X 0.9900 .
C147 C148 1.508(11) .
C147 H14P 0.9900 .
C147 H14Q 0.9900 .
C148 C149 1.537(13) .
C148 H14R 0.9900 .
C148 H14S 0.9900 .
C149 C150 1.554(14) .
C149 H14T 0.9900 .
C149 H14U 0.9900 .
C150 H15A 0.9800 .
C150 H15B 0.9800 .
C150 H15C 0.9800 .
C151 C152 1.540(11) .
C151 H15D 0.9900 .
C151 H15E 0.9900 .
C152 C153 1.463(13) .
C152 H15F 0.9900 .
C152 H15G 0.9900 .
C153 C154 1.570(16) .
C153 H15H 0.9900 .
C153 H15I 0.9900 .
C154 C155 1.530(16) .
C154 H15J 0.9900 .
C154 H15K 0.9900 .
C155 C156 1.489(17) .
C155 H15L 0.9900 .
C155 H15M 0.9900 .
N1S C2S 1.105(11) .
C1S C2S 1.526(16) .
C1S H1S1 0.9800 .
C1S H1S2 0.9800 .
C1S H1S3 0.9800 .
N2S C4S 1.075(12) .
C4S C3S 1.47(2) .
C1Z C9Z 1.36(3) .
C1Z C2Z 1.42(2) .
C1Z C6Z 1.43(3) .
C2Z C3Z 1.35(3) .
C2Z C16Z 1.54(3) .
C3Z C4Z 1.48(3) .
C3Z C17Z 1.61(3) .
C4Z C5Z 1.30(2) .
C4Z H4Z 0.9500 .
C5Z C6Z 1.58(3) .
C5Z H5Z 0.9500 .
C6Z C7Z 1.45(3) .
C7Z C8Z 1.35(3) .
C7Z H7Z 0.9500 .
C8Z C10Z 1.41(4) .
C8Z H8Z 0.9500 .
C9Z C10Z 1.42(2) .
C9Z C14Z 1.44(3) .
C10Z C11Z 1.34(3) .
C11Z C12Z 1.49(3) .
C11Z H11Z 0.9500 .
C12Z C13Z 1.30(2) .
C12Z H12Z 0.9500 .
C13Z C14Z 1.57(3) .
C13Z H13Z 0.9500 .
C14Z C15Z 1.45(2) .
C15Z C16Z 1.36(2) .
C15Z H15Z 0.9500 .
C16Z H16Z 0.9500 .
C17Z C18Z 1.43(4) .
C19Z C18Z 1.95(5) .
C101 H10H 0.9900 .
C101 H10I 0.9900 .
C103 H10J 0.9900 .
C103 H10K 0.9900 .
C133 H13G 0.9900 .
C133 H13H 0.9900 .
C136 C137 1.534(16) .
C136 H13I 0.9900 .
C136 H13J 0.9900 .
C137 C138 1.504(16) .
C137 H13K 0.9900 .
C137 H13L 0.9900 .
C3S H3S1 0.9800 .
C3S H3S2 0.9800 .
C3S H3S3 0.9800 .
C138 H13M 0.9800 .
C138 H13N 0.9800 .
C138 H13P 0.9800 .
C1Q C2Q 1.35(4) .
C1Q C3Q 1.38(4) .
C2Q C3Q 2.01(5) .
C3Q C7Q 1.36(5) .
C5Q C7Q 1.33(5) 2_666
C7Q C5Q 1.33(5) 2_666
C156 H15N 0.9800 .
C156 H15P 0.9800 .
C156 H15Q 0.9800 .
C40 H40A 0.9800 .
C40 H40B 0.9800 .
C40 H40C 0.9800 .
O3S O3S 1.40(5) 2_856

loop_
_geom_torsion_atom_site_label_1
_geom_torsion_atom_site_label_2
_geom_torsion_atom_site_label_3
_geom_torsion_atom_site_label_4
_geom_torsion
_geom_torsion_site_symmetry_4
C6 C1 C2 C3 1.8(10) .
C6 C1 C2 C28 179.4(6) .
C1 C2 C3 O1 179.6(6) .
C28 C2 C3 O1 1.9(10) .
C1 C2 C3 C4 0.0(10) .
C28 C2 C3 C4 -177.6(7) .
O1 C3 C4 C5 178.9(6) .
C2 C3 C4 C5 -1.5(11) .
O1 C3 C4 O2 2.4(11) .
C2 C3 C4 O2 -178.1(7) .
O2 C4 C5 C6 177.9(7) .
C3 C4 C5 C6 1.3(12) .
O2 C4 C5 O3 -3.2(11) .
C3 C4 C5 O3 -179.8(6) .
C2 C1 C6 C5 -2.1(10) .
C2 C1 C6 C7 179.7(6) .
C4 C5 C6 C1 0.5(10) .
O3 C5 C6 C1 -178.4(6) .
C4 C5 C6 C7 178.7(7) .
O3 C5 C6 C7 -0.2(10) .
C1 C6 C7 C9 87.1(8) .
C5 C6 C7 C9 -91.0(8) .
C1 C6 C7 C29 -43.4(9) .
C5 C6 C7 C29 138.5(7) .
C13 C8 C9 C10 1.8(12) .
C13 C8 C9 C7 -179.4(7) .
C29 C7 C9 C10 -141.7(8) .
C6 C7 C9 C10 89.9(9) .
C29 C7 C9 C8 39.6(10) .
C6 C7 C9 C8 -88.9(9) .
C8 C9 C10 C11 -0.4(13) .
C7 C9 C10 C11 -179.2(8) .
C8 C9 C10 O4 179.0(7) .
C7 C9 C10 O4 0.2(13) .
O4 C10 C11 C12 -179.8(9) .
C9 C10 C11 C12 -0.4(16) .
O4 C10 C11 O5 0.5(14) .
C9 C10 C11 O5 180.0(8) .
C10 C11 C12 O6 -179.0(8) .
O5 C11 C12 O6 0.7(14) .
C10 C11 C12 C13 -0.1(15) .
O5 C11 C12 C13 179.6(8) .
C9 C8 C13 C12 -2.2(11) .
C9 C8 C13 C14 177.0(7) .
C11 C12 C13 C8 1.3(12) .
O6 C12 C13 C8 -179.8(7) .
C11 C12 C13 C14 -177.9(8) .
O6 C12 C13 C14 1.0(12) .
C8 C13 C14 C16 90.8(8) .
C12 C13 C14 C16 -90.1(8) .
C8 C13 C14 C35 -37.0(10) .
C12 C13 C14 C35 142.1(7) .
C20 C15 C16 C17 -1.7(11) .
C20 C15 C16 C14 179.5(6) .
C13 C14 C16 C17 97.3(8) .
C35 C14 C16 C17 -135.4(7) .
C13 C14 C16 C15 -83.9(9) .
C35 C14 C16 C15 43.4(9) .
C15 C16 C17 C18 0.3(11) .
C14 C16 C17 C18 179.2(7) .
C15 C16 C17 O7 -179.8(7) .
C14 C16 C17 O7 -0.9(11) .
C16 C17 C18 C19 2.0(12) .
O7 C17 C18 C19 -177.8(7) .
C16 C17 C18 O8 -179.6(7) .
O7 C17 C18 O8 0.6(11) .
O8 C18 C19 C20 178.5(7) .
C17 C18 C19 C20 -3.2(12) .
O8 C18 C19 O9 -2.2(11) .
C17 C18 C19 O9 176.2(6) .
C18 C19 C20 C15 1.9(11) .
O9 C19 C20 C15 -177.5(6) .
C18 C19 C20 C21 -178.6(7) .
O9 C19 C20 C21 2.0(10) .
C16 C15 C20 C19 0.6(10) .
C16 C15 C20 C21 -178.9(7) .
C19 C20 C21 C23 -96.5(8) .
C15 C20 C21 C23 83.0(9) .
C19 C20 C21 C41 135.0(7) .
C15 C20 C21 C41 -45.4(9) .
C27 C22 C23 C24 1.8(12) .
C27 C22 C23 C21 -178.6(7) .
C20 C21 C23 C22 -88.4(10) .
C41 C21 C23 C22 39.7(10) .
C20 C21 C23 C24 91.2(9) .
C41 C21 C23 C24 -140.7(8) .
C22 C23 C24 O10 178.7(8) .
C21 C23 C24 O10 -0.9(13) .
C22 C23 C24 C25 -1.3(14) .
C21 C23 C24 C25 179.1(9) .
O10 C24 C25 C26 -179.5(10) .
C23 C24 C25 C26 0.5(17) .
O10 C24 C25 O11 -2.5(16) .
C23 C24 C25 O11 177.5(9) .
C24 C25 C26 C27 -0.1(17) .
O11 C25 C26 C27 -176.9(9) .
C24 C25 C26 O12 -179.6(10) .
O11 C25 C26 O12 3.5(16) .
C25 C26 C27 C22 0.6(14) .
O12 C26 C27 C22 -179.9(7) .
C25 C26 C27 C28 179.2(9) .
O12 C26 C27 C28 -1.3(13) .
C23 C22 C27 C26 -1.5(12) .
C23 C22 C27 C28 179.9(7) .
C26 C27 C28 C2 -91.3(9) .
C22 C27 C28 C2 87.3(9) .
C26 C27 C28 C47 141.3(8) .
C22 C27 C28 C47 -40.2(10) .
C3 C2 C28 C27 92.3(8) .
C1 C2 C28 C27 -85.2(9) .
C3 C2 C28 C47 -139.6(7) .
C1 C2 C28 C47 42.9(9) .
C9 C7 C29 C30 65.0(9) .
C6 C7 C29 C30 -166.7(7) .
C7 C29 C30 C31 174.9(8) .
C29 C30 C31 C32 169.6(12) .
C30 C31 C32 C33 88(2) .
C31 C32 C33 C34 172.4(17) .
C16 C14 C35 C36 169.2(6) .
C13 C14 C35 C36 -64.5(8) .
C14 C35 C36 C37 -178.5(8) .
C35 C36 C37 C38 -175.3(10) .
C36 C37 C38 C39 171.0(14) .
C37 C38 C39 C40 173.9(18) .
C23 C21 C41 C42 65.3(10) .
C20 C21 C41 C42 -165.2(8) .
C21 C41 C42 C43 172.9(12) .
C41 C42 C43 C44 -168.5(14) .
C42 C43 C44 C45 72(3) .
C43 C44 C45 C46 167(2) .
C27 C28 C47 C48 -66.8(9) .
C2 C28 C47 C48 166.1(7) .
C28 C47 C48 C49 178.6(8) .
C47 C48 C49 C50 -175.8(12) .
C48 C49 C50 C51 -74(2) .
C49 C50 C51 C52 172.9(17) .
C58 C53 C54 C55 0.9(11) .
C58 C53 C54 C80 179.6(7) .
C53 C54 C55 O13 178.6(7) .
C80 C54 C55 O13 -0.1(11) .
C53 C54 C55 C56 -0.3(11) .
C80 C54 C55 C56 -179.0(7) .
O13 C55 C56 O14 0.4(13) .
C54 C55 C56 O14 179.3(8) .
O13 C55 C56 C57 -179.8(8) .
C54 C55 C56 C57 -0.9(13) .
O14 C56 C57 C58 -178.7(8) .
C55 C56 C57 C58 1.5(13) .
O14 C56 C57 O15 -0.1(13) .
C55 C56 C57 O15 -179.8(7) .
C54 C53 C58 C57 -0.3(11) .
C54 C53 C58 C59 177.9(6) .
C56 C57 C58 C53 -0.9(12) .
O15 C57 C58 C53 -179.5(7) .
C56 C57 C58 C59 -179.2(7) .
O15 C57 C58 C59 2.2(11) .
C53 C58 C59 C81 -41.7(10) .
C57 C58 C59 C81 136.6(8) .
C53 C58 C59 C61 87.2(8) .
C57 C58 C59 C61 -94.5(8) .
C65 C60 C61 C62 1.3(11) .
C65 C60 C61 C59 -178.3(6) .
C81 C59 C61 C60 37.8(10) .
C58 C59 C61 C60 -89.9(8) .
C81 C59 C61 C62 -141.8(7) .
C58 C59 C61 C62 90.5(8) .
C60 C61 C62 O16 179.8(6) .
C59 C61 C62 O16 -0.6(10) .
C60 C61 C62 C63 0.2(11) .
C59 C61 C62 C63 179.8(7) .
O16 C62 C63 C64 178.2(7) .
C61 C62 C63 C64 -2.2(12) .
O16 C62 C63 O17 -3.7(12) .
C61 C62 C63 O17 175.9(7) .
C62 C63 C64 C65 2.8(13) .
O17 C63 C64 C65 -175.3(7) .
C62 C63 C64 O18 -177.9(7) .
O17 C63 C64 O18 3.9(12) .
C63 C64 C65 C60 -1.4(11) .
O18 C64 C65 C60 179.4(7) .
C63 C64 C65 C66 -179.8(8) .
O18 C64 C65 C66 0.9(12) .
C61 C60 C65 C64 -0.7(11) .
C61 C60 C65 C66 177.7(7) .
C64 C65 C66 C68 -92.4(9) .
C60 C65 C66 C68 89.2(8) .
C64 C65 C66 C87 139.7(8) .
C60 C65 C66 C87 -38.7(11) .
C72 C67 C68 C69 -0.7(13) .
C72 C67 C68 C66 179.5(8) .
C65 C66 C68 C67 -86.9(9) .
C87 C66 C68 C67 40.8(12) .
C65 C66 C68 C69 93.2(9) .
C87 C66 C68 C69 -139.1(8) .
C67 C68 C69 C70 1.1(13) .
C66 C68 C69 C70 -179.0(8) .
C67 C68 C69 O19 -179.0(8) .
C66 C68 C69 O19 0.9(12) .
O19 C69 C70 O20 -2.8(15) .
C68 C69 C70 O20 177.1(9) .
O19 C69 C70 C71 179.9(8) .
C68 C69 C70 C71 -0.2(15) .
O20 C70 C71 O21 1.3(14) .
C69 C70 C71 O21 178.7(8) .
O20 C70 C71 C72 -178.6(8) .
C69 C70 C71 C72 -1.1(15) .
O21 C71 C72 C67 -178.3(8) .
C70 C71 C72 C67 1.5(13) .
O21 C71 C72 C73 -1.4(13) .
C70 C71 C72 C73 178.4(9) .
C68 C67 C72 C71 -0.6(13) .
C68 C67 C72 C73 -177.4(8) .
C71 C72 C73 C75 -92.1(10) .
C67 C72 C73 C75 84.7(10) .
C71 C72 C73 C93 137.7(9) .
C67 C72 C73 C93 -45.6(12) .
C79 C74 C75 C76 0.4(12) .
C79 C74 C75 C73 -179.0(7) .
C93 C73 C75 C74 37.4(12) .
C72 C73 C75 C74 -89.3(10) .
C93 C73 C75 C76 -142.0(8) .
C72 C73 C75 C76 91.3(10) .
C74 C75 C76 O22 -179.3(8) .
C73 C75 C76 O22 0.1(13) .
C74 C75 C76 C77 0.1(13) .
C73 C75 C76 C77 179.6(8) .
O22 C76 C77 C78 179.2(8) .
C75 C76 C77 C78 -0.2(14) .
O22 C76 C77 O23 0.7(14) .
C75 C76 C77 O23 -178.7(8) .
C76 C77 C78 O24 -179.3(8) .
O23 C77 C78 O24 -0.8(12) .
C76 C77 C78 C79 -0.2(14) .
O23 C77 C78 C79 178.3(7) .
C75 C74 C79 C78 -0.8(12) .
C75 C74 C79 C80 -178.3(7) .
C77 C78 C79 C74 0.7(12) .
O24 C78 C79 C74 179.8(7) .
C77 C78 C79 C80 178.3(7) .
O24 C78 C79 C80 -2.6(11) .
C55 C54 C80 C99 -138.3(8) .
C53 C54 C80 C99 43.1(11) .
C55 C54 C80 C79 94.9(9) .
C53 C54 C80 C79 -83.7(9) .
C74 C79 C80 C54 88.1(9) .
C78 C79 C80 C54 -89.3(9) .
C74 C79 C80 C99 -40.1(10) .
C78 C79 C80 C99 142.5(7) .
C61 C59 C81 C82 53.8(12) .
C58 C59 C81 C82 -179.8(9) .
C59 C81 C82 C83 60.1(19) .
C81 C82 C83 C84 163.8(17) .
C82 C83 C84 C85 173(2) .
C83 C84 C85 C86 -172(2) .
C65 C66 C87 C88 -61.5(11) .
C68 C66 C87 C88 172.6(8) .
C66 C87 C88 C89 177.3(12) .
C87 C88 C89 C90 176.2(16) .
C88 C89 C90 C91 164.1(19) .
C89 C90 C91 C92 -175(2) .
C75 C73 C93 C94 166.8(8) .
C72 C73 C93 C94 -65.2(10) .
C73 C93 C94 C95 179.6(9) .
C93 C94 C95 C96 -69.1(17) .
C94 C95 C96 C97 -66(2) .
C95 C96 C97 C98 -165.7(18) .
C54 C80 C99 C100 64.2(10) .
C79 C80 C99 C100 -168.5(8) .
C80 C99 C100 C101 174.7(9) .
C110 C105 C106 C107 -1.0(12) .
C110 C105 C106 C132 -176.6(8) .
C105 C106 C107 C108 3.3(16) .
C132 C106 C107 C108 178.9(11) .
C105 C106 C107 O25 179.9(8) .
C132 C106 C107 O25 -4.5(14) .
C106 C107 C108 C109 -5.2(19) .
O25 C107 C108 C109 178.3(10) .
C106 C107 C108 O26 178.6(11) .
O25 C107 C108 O26 2.1(19) .
C107 C108 C109 C110 4.8(18) .
O26 C108 C109 C110 -179.0(10) .
C107 C108 C109 O27 -178.9(10) .
O26 C108 C109 O27 -2.6(16) .
C108 C109 C110 C105 -2.6(14) .
O27 C109 C110 C105 -178.8(8) .
C108 C109 C110 C111 177.6(9) .
O27 C109 C110 C111 1.4(14) .
C106 C105 C110 C109 0.8(13) .
C106 C105 C110 C111 -179.3(7) .
C109 C110 C111 C113 -90.8(10) .
C105 C110 C111 C113 89.3(9) .
C109 C110 C111 C133 139.4(9) .
C105 C110 C111 C133 -40.4(11) .
C117 C112 C113 C114 2.1(11) .
C117 C112 C113 C111 -178.3(7) .
C110 C111 C113 C114 90.9(9) .
C133 C111 C113 C114 -139.0(8) .
C110 C111 C113 C112 -88.6(9) .
C133 C111 C113 C112 41.5(11) .
C112 C113 C114 C115 0.2(11) .
C111 C113 C114 C115 -179.3(8) .
C112 C113 C114 O28 178.3(6) .
C111 C113 C114 O28 -1.2(11) .
O28 C114 C115 C116 179.6(7) .
C113 C114 C115 C116 -2.2(13) .
O28 C114 C115 O29 0.8(12) .
C113 C114 C115 O29 178.9(7) .
C114 C115 C116 O30 -179.4(7) .
O29 C115 C116 O30 -0.6(12) .
C114 C115 C116 C117 2.0(13) .
O29 C115 C116 C117 -179.2(7) .
C115 C116 C117 C112 0.2(11) .
O30 C116 C117 C112 -178.4(6) .
C115 C116 C117 C118 176.4(7) .
O30 C116 C117 C118 -2.2(10) .
C113 C112 C117 C116 -2.3(10) .
C113 C112 C117 C118 -178.5(6) .
C116 C117 C118 C120 -93.2(8) .
C112 C117 C118 C120 82.7(8) .
C116 C117 C118 C139 137.5(7) .
C112 C117 C118 C139 -46.6(9) .
C124 C119 C120 C121 3.0(11) .
C124 C119 C120 C118 178.1(6) .
C117 C118 C120 C121 84.3(9) .
C139 C118 C120 C121 -146.3(7) .
C117 C118 C120 C119 -90.6(8) .
C139 C118 C120 C119 38.8(9) .
C119 C120 C121 C122 -3.8(12) .
C118 C120 C121 C122 -178.9(7) .
C119 C120 C121 O31 179.7(7) .
C118 C120 C121 O31 4.6(11) .
C120 C121 C122 O32 -177.4(8) .
O31 C121 C122 O32 -0.8(12) .
C120 C121 C122 C123 2.8(13) .
O31 C121 C122 C123 179.4(7) .
C121 C122 C123 O33 -179.2(8) .
O32 C122 C123 O33 1.0(12) .
C121 C122 C123 C124 -0.7(13) .
O32 C122 C123 C124 179.5(7) .
C120 C119 C124 C123 -1.2(11) .
C120 C119 C124 C125 179.0(7) .
O33 C123 C124 C119 178.4(7) .
C122 C123 C124 C119 0.0(11) .
O33 C123 C124 C125 -1.8(11) .
C122 C123 C124 C125 179.8(7) .
C119 C124 C125 C127 92.0(8) .
C123 C124 C125 C127 -87.8(9) .
C119 C124 C125 C145 -35.6(10) .
C123 C124 C125 C145 144.7(7) .
C131 C126 C127 C128 1.5(11) .
C131 C126 C127 C125 178.1(7) .
C124 C125 C127 C128 93.7(8) .
C145 C125 C127 C128 -139.6(7) .
C124 C125 C127 C126 -82.7(8) .
C145 C125 C127 C126 43.9(10) .
C126 C127 C128 C129 -1.3(11) .
C125 C127 C128 C129 -178.0(7) .
C126 C127 C128 O34 -179.4(7) .
C125 C127 C128 O34 4.0(11) .
C127 C128 C129 O35 179.3(8) .
O34 C128 C129 O35 -2.6(12) .
C127 C128 C129 C130 2.7(13) .
O34 C128 C129 C130 -179.2(7) .
O35 C129 C130 O36 -0.1(12) .
C128 C129 C130 O36 176.5(7) .
O35 C129 C130 C131 179.0(7) .
C128 C129 C130 C131 -4.3(13) .
C127 C126 C131 C130 -3.0(11) .
C127 C126 C131 C132 178.8(7) .
C129 C130 C131 C126 4.4(12) .
O36 C130 C131 C126 -176.5(7) .
C129 C130 C131 C132 -177.4(8) .
O36 C130 C131 C132 1.7(12) .
C126 C131 C132 C106 85.1(9) .
C130 C131 C132 C106 -93.0(9) .
C126 C131 C132 C151 -42.9(11) .
C130 C131 C132 C151 139.0(8) .
C105 C106 C132 C131 -88.0(10) .
C107 C106 C132 C131 96.7(10) .
C105 C106 C132 C151 39.5(11) .
C107 C106 C132 C151 -135.8(9) .
C133 C134 C135 C136 -150.4(18) .
C117 C118 C139 C140 -65.5(8) .
C120 C118 C139 C140 165.4(7) .
C118 C139 C140 C141 173.9(7) .
C139 C140 C141 C142 -178.3(7) .
C140 C141 C142 C143 168.2(9) .
C141 C142 C143 C144 -177.2(9) .
C127 C125 C145 C146 168.2(7) .
C124 C125 C145 C146 -65.6(8) .
C125 C145 C146 C147 176.6(7) .
C145 C146 C147 C148 179.4(8) .
C146 C147 C148 C149 178.4(11) .
C147 C148 C149 C150 175.9(12) .
C131 C132 C151 C152 -179.3(8) .
C106 C132 C151 C152 54.1(11) .
C132 C151 C152 C153 58.0(13) .
C151 C152 C153 C154 177.9(13) .
C152 C153 C154 C155 168.6(18) .
C153 C154 C155 C156 50(3) .
C9Z C1Z C2Z C3Z -177.8(14) .
C6Z C1Z C2Z C3Z -1.0(13) .
C9Z C1Z C2Z C16Z -3.0(17) .
C6Z C1Z C2Z C16Z 173.8(14) .
C1Z C2Z C3Z C4Z -3.4(12) .
C16Z C2Z C3Z C4Z -178.1(15) .
C1Z C2Z C3Z C17Z -170.9(14) .
C16Z C2Z C3Z C17Z 14.4(15) .
C2Z C3Z C4Z C5Z 11(3) .
C17Z C3Z C4Z C5Z 179.4(19) .
C3Z C4Z C5Z C6Z -12(3) .
C9Z C1Z C6Z C7Z -4(2) .
C2Z C1Z C6Z C7Z 178.8(15) .
C9Z C1Z C6Z C5Z 177.0(17) .
C2Z C1Z C6Z C5Z 0(2) .
C4Z C5Z C6Z C1Z 6(3) .
C4Z C5Z C6Z C7Z -173(2) .
C1Z C6Z C7Z C8Z 5(4) .
C5Z C6Z C7Z C8Z -177(2) .
C6Z C7Z C8Z C10Z -3(4) .
C2Z C1Z C9Z C10Z 179.3(16) .
C6Z C1Z C9Z C10Z 2(3) .
C2Z C1Z C9Z C14Z -4(3) .
C6Z C1Z C9Z C14Z 179.1(19) .
C1Z C9Z C10Z C11Z 169(2) .
C14Z C9Z C10Z C11Z -8(4) .
C1Z C9Z C10Z C8Z -1(4) .
C14Z C9Z C10Z C8Z -177(2) .
C7Z C8Z C10Z C11Z -171(2) .
C7Z C8Z C10Z C9Z 0(4) .
C9Z C10Z C11Z C12Z 6(4) .
C8Z C10Z C11Z C12Z 177(2) .
C10Z C11Z C12Z C13Z 1(4) .
C11Z C12Z C13Z C14Z -5(4) .
C1Z C9Z C14Z C15Z 7(3) .
C10Z C9Z C14Z C15Z -176.2(19) .
C1Z C9Z C14Z C13Z -174.3(18) .
C10Z C9Z C14Z C13Z 3(3) .
C12Z C13Z C14Z C9Z 3(4) .
C12Z C13Z C14Z C15Z -178(2) .
C9Z C14Z C15Z C16Z -3(3) .
C13Z C14Z C15Z C16Z 178(2) .
C14Z C15Z C16Z C2Z -4(3) .
C3Z C2Z C16Z C15Z -177.9(14) .
C1Z C2Z C16Z C15Z 7(2) .
C2Z C3Z C17Z C18Z 53(3) .
C4Z C3Z C17Z C18Z -114(3) .
C99 C100 C101 C102 -176.6(13) .
C103 C102 C101 C100 175.4(14) .
C101 C102 C103 C104 -171.7(18) .
C135 C134 C133 C111 175.1(15) .
C113 C111 C133 C134 172.9(10) .
C110 C111 C133 C134 -57.2(13) .
C134 C135 C136 C137 159(2) .
C135 C136 C137 C138 -147(2) .
C2Q C1Q C3Q C7Q -7(8) .
C1Q C2Q C3Q C7Q 177(4) .
C3Z C17Z C18Z C19Z 79(3) .
C1Q C3Q C7Q C5Q 178(5) 2_666
C2Q C3Q C7Q C5Q 174(7) 2_666
